data_7046044
loop_
_publ_author_name
'Leng, Ji-Dong'
'Kostopoulos, Andreas K.'
'Isherwood, Liam H.'
'Ariciu, Ana-Maria'
'Tuna, Floriana'
'Vit\'orica-Yrez\'abal, I\~nigo J'
'Pritchard, Robin G.'
'Whitehead, George F. S.'
'Timco, Grigore A.'
'Mills, David P.'
'Winpenny, Richard E. P.'

_publ_section_title
;
 Chromium chains as polydentate fluoride ligands for actinides and group
 IV metals.
;
_journal_issue 18
_journal_name_full 'Dalton transactions (Cambridge, England : 2003)'
_journal_page_first 6361
_journal_page_last 6369
_journal_paper_doi 10.1039/c8dt00803e
_journal_volume 47
_journal_year 2018
_chemical_formula_moiety 'C80 H144 Cr7 F6 O34 Ti, C6 H16 N, C2 H5 O0.5'
_chemical_formula_sum 'C88 H165 Cr7 F6 N O34.5 Ti'
_chemical_formula_weight 2315.10
_space_group_crystal_system monoclinic
_space_group_IT_number 14
_space_group_name_Hall '-P 2ybc'
_space_group_name_H-M_alt 'P 1 21/c 1'
_symmetry_space_group_name_Hall '-P 2ybc'
_symmetry_space_group_name_H-M 'P 1 21/c 1'
_atom_sites_solution_hydrogens geom
_atom_sites_solution_primary direct
_audit_creation_date 2016-10-11
_audit_creation_method
;
Olex2 1.2
(compiled 2016.09.09 svn.r3337 for OlexSys, GUI svn.r5227)
;
_audit_update_record
;
2017-12-22 deposited with the CCDC.
2018-03-29 downloaded from the CCDC.
;
_cell_angle_alpha 90
_cell_angle_beta 99.847(5)
_cell_angle_gamma 90
_cell_formula_units_Z 4
_cell_length_a 25.3319(14)
_cell_length_b 16.6836(8)
_cell_length_c 31.1000(14)
_cell_measurement_reflns_used 11526
_cell_measurement_temperature 150(2)
_cell_measurement_theta_max 25.9190
_cell_measurement_theta_min 3.6010
_cell_volume 12950.1(11)
_computing_cell_refinement 'CrysAlisPro 1.171.38.41 (Rigaku OD, 2015)'
_computing_data_collection 'CrysAlisPro 1.171.38.41 (Rigaku OD, 2015)'
_computing_data_reduction 'CrysAlisPro 1.171.38.41 (Rigaku OD, 2015)'
_computing_molecular_graphics 'Olex2 (Dolomanov et al., 2009)'
_computing_publication_material 'Olex2 (Dolomanov et al., 2009)'
_computing_structure_refinement 'ShelXL (Sheldrick, 2015)'
_computing_structure_solution 'ShelXS (Sheldrick, 2008)'
_diffrn_ambient_temperature 150.15
_diffrn_detector 'CCD plate'
_diffrn_detector_area_resol_mean 5.1636
_diffrn_detector_type Atlas
_diffrn_measured_fraction_theta_full 0.990
_diffrn_measured_fraction_theta_max 0.990
_diffrn_measurement_details
;
List of Runs (angles in degrees, time in seconds):

  # Type    Start    End  Width  t~exp~   \w     \q     \k     \f   Frames
#--------------------------------------------------------------------------
  1  \w    -77.00   7.00   1.00   15.00    --   -9.59 -57.00 -60.00   84
  2  \w    -31.00  52.00   1.00   15.00    --   -9.59  77.00-120.00   83
;
_diffrn_measurement_device 'four-circle diffractometer'
_diffrn_measurement_device_type 'Xcalibur, Atlas'
_diffrn_measurement_method '\w scans'
_diffrn_orient_matrix_type 'CrysAlisPro convention (1999,Acta A55,543-557)'
_diffrn_orient_matrix_UB_11 -0.0185477000
_diffrn_orient_matrix_UB_12 -0.0001317000
_diffrn_orient_matrix_UB_13 -0.0198731000
_diffrn_orient_matrix_UB_21 0.0215322000
_diffrn_orient_matrix_UB_22 -0.0001671000
_diffrn_orient_matrix_UB_23 -0.0118684000
_diffrn_orient_matrix_UB_31 0.0000073000
_diffrn_orient_matrix_UB_32 -0.0425208000
_diffrn_orient_matrix_UB_33 0.0001373000
_diffrn_radiation_monochromator graphite
_diffrn_radiation_probe x-ray
_diffrn_radiation_type MoK\a
_diffrn_radiation_wavelength 0.71073
_diffrn_reflns_av_R_equivalents 0.0591
_diffrn_reflns_av_unetI/netI 0.1017
_diffrn_reflns_Laue_measured_fraction_full 0.990
_diffrn_reflns_Laue_measured_fraction_max 0.990
_diffrn_reflns_limit_h_max 31
_diffrn_reflns_limit_h_min -31
_diffrn_reflns_limit_k_max 20
_diffrn_reflns_limit_k_min -18
_diffrn_reflns_limit_l_max 38
_diffrn_reflns_limit_l_min -33
_diffrn_reflns_number 61269
_diffrn_reflns_point_group_measured_fraction_full 0.990
_diffrn_reflns_point_group_measured_fraction_max 0.990
_diffrn_reflns_theta_full 26.000
_diffrn_reflns_theta_max 26.372
_diffrn_reflns_theta_min 3.442
_diffrn_source 'fine-focus sealed X-ray tube'
_diffrn_source_type 'Enhance (Mo) X-ray Source'
_exptl_absorpt_coefficient_mu 0.695
_exptl_absorpt_correction_T_max 1.00000
_exptl_absorpt_correction_T_min 0.85181
_exptl_absorpt_correction_type multi-scan
_exptl_absorpt_process_details
;
CrysAlisPro 1.171.38.41 (Rigaku Oxford Diffraction, 2015)
Empirical absorption correction using spherical harmonics,
 implemented in SCALE3 ABSPACK scaling algorithm.
;
_exptl_crystal_colour 'clear dark green'
_exptl_crystal_colour_lustre clear
_exptl_crystal_colour_modifier dark
_exptl_crystal_colour_primary green
_exptl_crystal_density_diffrn 1.187
_exptl_crystal_description needle
_exptl_crystal_F_000 4880
_exptl_crystal_size_max 0.65
_exptl_crystal_size_mid 0.3
_exptl_crystal_size_min 0.3
_refine_diff_density_max 1.739
_refine_diff_density_min -1.165
_refine_diff_density_rms 0.120
_refine_ls_extinction_method none
_refine_ls_goodness_of_fit_ref 1.028
_refine_ls_hydrogen_treatment constr
_refine_ls_matrix_type full
_refine_ls_number_parameters 1280
_refine_ls_number_reflns 26204
_refine_ls_number_restraints 2263
_refine_ls_restrained_S_all 1.046
_refine_ls_R_factor_all 0.1757
_refine_ls_R_factor_gt 0.0960
_refine_ls_shift/su_max 0.000
_refine_ls_shift/su_mean 0.000
_refine_ls_structure_factor_coef Fsqd
_refine_ls_weighting_details 'w=1/[\s^2^(Fo^2^)+(0.1689P)^2^+25.2856P] where P=(Fo^2^+2Fc^2^)/3'
_refine_ls_weighting_scheme calc
_refine_ls_wR_factor_gt 0.2603
_refine_ls_wR_factor_ref 0.3268
_reflns_Friedel_coverage 0.000
_reflns_number_gt 13765
_reflns_number_total 26204
_reflns_threshold_expression 'I > 2\s(I)'
_cod_data_source_file c8dt00803e2.cif
_cod_data_source_block orepw1860
_cod_depositor_comments 'Adding full bibliography for 7046044--7046048.cif.'
_cod_original_cell_volume 12950.0(11)
_cod_original_formula_sum 'C88 H165 Cr7 F6 N O34.50 Ti'
_cod_database_code 7046044
_shelxl_version_number 2014/6
_shelx_space_group_comment
;
The symmetry employed for this shelxl refinement is uniquely defined
by the following loop, which should always be used as a source of
symmetry information in preference to the above space-group names.
They are only intended as comments.
;
_reflns_odcompleteness_completeness 98.75
_reflns_odcompleteness_iscentric 1
_reflns_odcompleteness_theta 26.32
_olex2_refinement_description
;
1. Fixed Uiso
 At 1.2 times of:
  All C(H,H) groups, All C(H,H,H,H) groups, All N(H,H) groups
 At 1.5 times of:
  All C(H,H,H) groups, All C(H,H,H,H,H,H) groups
2. Shared sites
{Ti1, Cr1}
{Cr8, Ti8}
{Ti7, Cr7}
{Cr6, Ti6}
{Cr5, Ti5}
{Ti4, Cr4}
{Cr3, Ti3}
{Cr2, Ti2}
3. Restrained distances
 C86-C84
 2.4 with sigma of 0.02
 C84-C85
 2.4 with sigma of 0.02
 C85-C86
 2.4 with sigma of 0.02
 C113-C112
 2.4 with sigma of 0.02
 C113-C114
 2.4 with sigma of 0.02
 C114-C112
 2.4 with sigma of 0.02
 C42-C44
 2.4 with sigma of 0.02
 C42-C43
 2.4 with sigma of 0.02
 C43-C44
 2.4 with sigma of 0.02
 O1S-C3S
 2.4 with sigma of 0.02
 O1S-C2S
 1.45 with sigma of 0.02
 C3S-C2S
 1.54 with sigma of 0.02
 C2S-C2S_$1
 2.4 with sigma of 0.002
 O1S-C2S = O1S-C2S_$1
 1.45 with sigma of 0.002
 N1T-C7T \\sim N2T-C7T \\sim N2T-C3T \\sim N1T-C3T
 with sigma of 0.001
 C6T-C5T \\sim C6T-C4T \\sim C5T-C3T \\sim C4T-C3T \\sim C7T-C9T \\sim O81-C82
\\sim C10T-C8T \\sim C10T-C9T
 with sigma of 0.001
 C86-C83 \\sim C83-C85 \\sim C84-C83
 with sigma of 0.02
4. Uiso/Uaniso restraints and constraints
C4T \\sim C5T: within 2A with sigma of 0.001 and sigma for terminal atoms of
0.002
N2T \\sim N1T: within 2A with sigma of 0.001 and sigma for terminal atoms of
0.002
C9T \\sim C8T: within 2A with sigma of 0.001 and sigma for terminal atoms of
0.002
F7 \\sim O7 \\sim F8 \\sim O8 \\sim F1 \\sim O1 \\sim F2 \\sim O2 \\sim F3
\\sim O3 \\sim F4 \\sim O4 \\sim F5 \\sim O5 \\sim F6 \\sim O6: within 2A with
sigma of 0.001 and sigma for terminal atoms of 0.002
Uanis(F2) = Uanis(O2)
Uanis(F3) = Uanis(O3)
Uanis(F4) = Uanis(O4)
Uanis(O5) = Uanis(F5)
Uanis(O6) = Uanis(F6)
Uanis(F8) = Uanis(O8)
Uanis(Ti8) = Uanis(Cr8)
Uanis(Ti2) = Uanis(Cr2)
Uanis(Cr4) = Uanis(Ti4)
Uanis(Cr7) = Uanis(Ti7)
Uanis(Ti1) = Uanis(Cr1)
Uanis(Cr6) = Uanis(Ti6)
Uanis(Cr5) = Uanis(Ti5)
Uanis(Cr3) = Uanis(Ti3)
Uanis(F1) = Uanis(O1)
Uanis(O7) = Uanis(F7)
5. Rigid body (RIGU) restrains
 All non-hydrogen atoms
 with sigma for 1-2 distances of 0.004 and sigma for 1-3 distances of 0.004
6. Others
 Sof(H3TC)=Sof(H3TD)=Sof(H7TC)=Sof(H7TD)=Sof(H6TD)=Sof(H6TE)=Sof(H6TF)=
 Sof(H10P)=Sof(H10Q)=Sof(H10R)=Sof(C5T)=Sof(H5TA)=Sof(H5TB)=Sof(N2T)=Sof(H2TA)=
 Sof(H2TB)=Sof(C9T)=Sof(H9TA)=Sof(H9TB)=1-FVAR(1)
 Sof(H3TA)=Sof(H3TB)=Sof(H7TA)=Sof(H7TB)=Sof(H6TA)=Sof(H6TB)=Sof(H6TC)=
 Sof(N1T)=Sof(H1TA)=Sof(H1TB)=Sof(H10M)=Sof(H10N)=Sof(H10O)=Sof(C8T)=Sof(H8TA)=
 Sof(H8TB)=Sof(C4T)=Sof(H4TA)=Sof(H4TB)=FVAR(1)
 Fixed Sof: Cr4(0.875) Cr2(0.875) Cr3(0.875) Cr6(0.875) Cr5(0.875) Cr8(0.875)
 Cr7(0.875) Cr1(0.875) F2(0.75) F3(0.75) F4(0.75) F7(0.75) F6(0.75) F5(0.75)
 F1(0.75) F8(0.75) O1S(0.5) Ti5(0.125) Ti4(0.125) Ti3(0.125) Ti2(0.125)
 Ti1(0.125) Ti8(0.125) Ti7(0.125) Ti6(0.125) O5(0.25) O4(0.25) O3(0.25)
 O2(0.25) O1(0.25) O8(0.25) O7(0.25) O6(0.25)
7.a Secondary CH2 refined with riding coordinates:
 C3T(H3TA,H3TB), C3T(H3TC,H3TD), C7T(H7TA,H7TB), C7T(H7TC,H7TD), N1T(H1TA,
 H1TB), C8T(H8TA,H8TB), C4T(H4TA,H4TB), C2S(H2SA,H2SB), C5T(H5TA,H5TB),
 N2T(H2TA,H2TB), C9T(H9TA,H9TB)
7.b Me refined with riding coordinates:
 C51(H51A,H51B,H51C), C15(H15A,H15B,H15C), C30(H30A,H30B,H30C), C6T(H6TA,H6TB,
 H6TC), C6T(H6TD,H6TE,H6TF), C72(H72A,H72B,H72C), C106(H10A,H10B,H10C),
 C114(H11A,H11B,H11C), C71(H71A,H71B,H71C), C65(H65A,H65B,H65C), C57(H57A,H57B,
 H57C), C64(H64A,H64B,H64C), C70(H70A,H70B,H70C), C63(H63A,H63B,H63C), C56(H56A,
 H56B,H56C), C105(H10D,H10E,H10F), C29(H29A,H29B,H29C), C98(H98A,H98B,H98C),
 C16(H16A,H16B,H16C), C119(H11D,H11E,H11F), C22(H22A,H22B,H22C), C100(H10G,H10H,
 H10I), C107(H10J,H10K,H10L), C35(H35A,H35B,H35C), C21(H21A,H21B,H21C),
 C58(H58A,H58B,H58C), C28(H28A,H28B,H28C), C42(H42A,H42B,H42C), C37(H37A,H37B,
 H37C), C92(H92A,H92B,H92C), C99(H99A,H99B,H99C), C49(H49A,H49B,H49C), C36(H36A,
 H36B,H36C), C14(H14A,H14B,H14C), C121(H12A,H12B,H12C), C23(H23A,H23B,H23C),
 C10T(H10M,H10N,H10O), C10T(H10P,H10Q,H10R), C93(H93A,H93B,H93C), C44(H44A,H44B,
 H44C), C120(H12D,H12E,H12F), C79(H79A,H79B,H79C), C84(H84A,H84B,H84C),
 C113(H11G,H11H,H11I), C78(H78A,H78B,H78C), C85(H85A,H85B,H85C), C91(H91A,H91B,
 H91C), C77(H77A,H77B,H77C), C50(H50A,H50B,H50C), C86(H86A,H86B,H86C),
 C112(H11J,H11K,H11L), C43(H43A,H43B,H43C), C3S(H3SA,H3SB,H3SC)
;
_olex2_date_sample_data_collection 2015-12-11
_olex2_submission_special_instructions 'No special instructions were received'
_oxdiff_exptl_absorpt_empirical_details
;
Empirical correction (ABSPACK) includes:
- Absorption correction using spherical harmonics
- Frame scaling
;
_oxdiff_exptl_absorpt_empirical_full_max 1.221
_oxdiff_exptl_absorpt_empirical_full_min 0.778

loop_
_space_group_symop_operation_xyz
'x, y, z'
'-x, y+1/2, -z+1/2'
'-x, -y, -z'
'x, -y-1/2, z-1/2'

loop_
_atom_site_label
_atom_site_type_symbol
_atom_site_fract_x
_atom_site_fract_y
_atom_site_fract_z
_atom_site_U_iso_or_equiv
_atom_site_adp_type
_atom_site_occupancy
_atom_site_site_symmetry_order
_atom_site_calc_flag
_atom_site_refinement_flags_posn
_atom_site_refinement_flags_adp
_atom_site_refinement_flags_occupancy
_atom_site_disorder_assembly
_atom_site_disorder_group
Cr4 Cr 0.35447(4) 0.14988(7) 0.34015(3) 0.0363(3) Uani 0.875 1 d . U P A 1
Cr2 Cr 0.25132(4) 0.15427(7) 0.14446(3) 0.0366(3) Uani 0.875 1 d . U P A 1
Cr3 Cr 0.33048(4) 0.21864(7) 0.23629(3) 0.0399(3) Uani 0.875 1 d . U P A 1
Cr6 Cr 0.25769(5) -0.18892(7) 0.35820(4) 0.0447(3) Uani 0.875 1 d . U P A 1
Cr5 Cr 0.33837(5) -0.02986(7) 0.38600(3) 0.0448(3) Uani 0.875 1 d . U P A 1
Cr8 Cr 0.14454(5) -0.17578(7) 0.16561(4) 0.0465(3) Uani 0.875 1 d . U P A 1
Cr7 Cr 0.17922(5) -0.25407(8) 0.26598(4) 0.0515(3) Uani 0.875 1 d . U P A 1
Cr1 Cr 0.18432(6) -0.01518(8) 0.11350(4) 0.0606(4) Uani 0.875 1 d . U P A 1
F2 F 0.2709(4) 0.1602(4) 0.2061(3) 0.0327(5) Uani 0.75 1 d . U P A 1
F3 F 0.3447(2) 0.1350(5) 0.2786(3) 0.0340(5) Uani 0.75 1 d . U P A 1
F4 F 0.3142(3) 0.0546(5) 0.3460(2) 0.0349(6) Uani 0.75 1 d . U P A 1
F7 F 0.1936(7) -0.1935(8) 0.2174(5) 0.0404(5) Uani 0.75 1 d . U P A 1
F6 F 0.2113(3) -0.1703(6) 0.3042(3) 0.0378(6) Uani 0.75 1 d . U P A 1
F5 F 0.3038(3) -0.1054(6) 0.3447(3) 0.0396(6) Uani 0.75 1 d . U P A 1
O25 O 0.37811(18) 0.1674(3) 0.20044(14) 0.0462(11) Uani 1 1 d . U . . .
F1 F 0.2403(4) 0.0433(5) 0.15024(17) 0.0376(6) Uani 0.75 1 d . U P A 1
O11 O 0.2336(2) 0.1520(3) 0.08030(15) 0.0532(13) Uani 1 1 d . U . . .
F8 F 0.1672(5) -0.0670(9) 0.1648(3) 0.0407(5) Uani 0.75 1 d . U P A 1
O59 O 0.3675(2) 0.1680(3) 0.40410(14) 0.0479(12) Uani 1 1 d . U . . .
O39 O 0.39863(19) 0.2458(3) 0.33616(15) 0.0459(11) Uani 1 1 d . U . . .
O45 O 0.2845(2) 0.2774(3) 0.27115(14) 0.0464(11) Uani 1 1 d . U . . .
O31 O 0.2607(2) 0.2699(3) 0.13782(16) 0.0559(13) Uani 1 1 d . U . . .
O52 O 0.42139(17) 0.0877(3) 0.34544(14) 0.0426(10) Uani 1 1 d . U . . .
O46 O 0.28948(19) 0.2163(3) 0.33591(15) 0.0464(11) Uani 1 1 d . U . . .
O32 O 0.3195(2) 0.3086(3) 0.19461(15) 0.0539(13) Uani 1 1 d . U . . .
O60 O 0.3743(2) 0.0438(3) 0.43107(15) 0.0592(14) Uani 1 1 d . U . . .
O24 O 0.32605(18) 0.1365(3) 0.13818(15) 0.0494(12) Uani 1 1 d . U . . .
O53 O 0.40418(19) -0.0390(3) 0.36053(17) 0.0525(12) Uani 1 1 d . U . . .
O18 O 0.17665(18) 0.1770(3) 0.14811(17) 0.0528(12) Uani 1 1 d . U . . .
O38 O 0.3947(2) 0.2762(3) 0.26613(16) 0.0565(13) Uani 1 1 d . U . . .
O102 O 0.0877(2) -0.1462(4) 0.19844(18) 0.0649(15) Uani 1 1 d . U . . .
O66 O 0.3673(2) -0.1177(3) 0.42571(17) 0.0611(14) Uani 1 1 d . U . . .
O94 O 0.1478(3) -0.3420(3) 0.2278(2) 0.0825(19) Uani 1 1 d . U . . .
O80 O 0.2993(2) -0.2648(3) 0.32968(19) 0.0576(13) Uani 1 1 d . U . . .
C33 C 0.2890(3) 0.3213(4) 0.1590(2) 0.0381(14) Uani 1 1 d . U . . .
O115 O 0.0921(2) -0.1631(4) 0.11232(17) 0.0736(17) Uani 1 1 d . U . . .
O108 O 0.1980(3) -0.2107(3) 0.13094(18) 0.0638(14) Uani 1 1 d . U . . .
C61 C 0.3786(3) 0.1183(5) 0.4348(2) 0.0484(16) Uani 1 1 d . U . . .
O17 O 0.1328(2) 0.0711(4) 0.1181(2) 0.0721(15) Uani 1 1 d . U . . .
C26 C 0.3705(3) 0.1428(4) 0.1617(2) 0.0375(13) Uani 1 1 d . U . . .
O74 O 0.2168(2) -0.1135(4) 0.38853(18) 0.0623(14) Uani 1 1 d . U . . .
O73 O 0.2749(2) -0.0186(3) 0.41426(15) 0.0559(12) Uani 1 1 d . U . . .
O81 O 0.2486(2) -0.3070(3) 0.26923(19) 0.0687(15) Uani 1 1 d D U . . .
O87 O 0.2118(2) -0.2754(4) 0.37466(17) 0.0658(15) Uani 1 1 d . U . . .
O116 O 0.1273(3) -0.0712(4) 0.07420(19) 0.094(2) Uani 1 1 d . U . . .
O101 O 0.1080(2) -0.2064(4) 0.26180(18) 0.0642(14) Uani 1 1 d . U . . .
O67 O 0.3066(2) -0.2135(3) 0.41320(17) 0.0640(15) Uani 1 1 d . U . . .
C47 C 0.2708(3) 0.2665(4) 0.3076(2) 0.0395(14) Uani 1 1 d . U . . .
C55 C 0.4905(3) -0.0070(5) 0.3461(3) 0.0551(18) Uani 1 1 d . U . . .
C54 C 0.4340(3) 0.0149(4) 0.3506(2) 0.0419(14) Uani 1 1 d . U . . .
O95 O 0.1191(3) -0.2882(4) 0.16422(18) 0.0733(17) Uani 1 1 d . U . . .
O10 O 0.2031(3) 0.0339(4) 0.05972(17) 0.093(2) Uani 1 1 d . U . . .
O109 O 0.2344(3) -0.1033(3) 0.1061(2) 0.0776(17) Uani 1 1 d . U . . .
C19 C 0.1346(3) 0.1407(5) 0.1353(2) 0.0478(15) Uani 1 1 d . U . . .
C103 C 0.0783(3) -0.1650(5) 0.2350(2) 0.0477(16) Uani 1 1 d . U . . .
O88 O 0.1630(3) -0.3201(4) 0.3147(2) 0.0789(18) Uani 1 1 d . U . . .
C96 C 0.1238(3) -0.3455(4) 0.1896(3) 0.0516(17) Uani 1 1 d . U . . .
C27 C 0.4188(3) 0.1234(5) 0.1405(3) 0.0573(18) Uani 1 1 d . U . . .
C75 C 0.2302(3) -0.0536(5) 0.4108(2) 0.0527(16) Uani 1 1 d . U . . .
C110 C 0.2315(4) -0.1756(5) 0.1121(3) 0.066(2) Uani 1 1 d . U . . .
C40 C 0.4144(3) 0.2817(4) 0.3056(2) 0.0466(16) Uani 1 1 d . U . . .
C3T C 0.2064(3) 0.0271(6) 0.2650(3) 0.076(2) Uani 1 1 d D U . . .
H3TA H 0.2241 0.0347 0.2956 0.092 Uiso 0.636(10) 1 calc R . P B 1
H3TB H 0.2151 0.0757 0.2494 0.092 Uiso 0.636(10) 1 calc R . P B 1
H3TC H 0.1833 0.0304 0.2360 0.092 Uiso 0.364(10) 1 calc R . P B 2
H3TD H 0.2009 -0.0279 0.2753 0.092 Uiso 0.364(10) 1 calc R . P B 2
C68 C 0.3498(3) -0.1866(5) 0.4311(2) 0.0514(17) Uani 1 1 d . U . . .
C12 C 0.2181(4) 0.1023(5) 0.0528(2) 0.065(2) Uani 1 1 d . U . . .
C69 C 0.3867(4) -0.2395(6) 0.4644(3) 0.066(2) Uani 1 1 d . U . . .
C89 C 0.1765(3) -0.3176(5) 0.3549(3) 0.0507(16) Uani 1 1 d . U . . .
C48 C 0.2293(4) 0.3254(6) 0.3201(3) 0.079(3) Uani 1 1 d . U . . .
C97 C 0.0974(4) -0.4235(5) 0.1738(4) 0.075(2) Uani 1 1 d . U . . .
C34 C 0.2863(3) 0.4068(4) 0.1416(3) 0.0561(18) Uani 1 1 d . U . . .
C13 C 0.2209(6) 0.1212(7) 0.0050(3) 0.096(3) Uani 1 1 d . U . . .
C117 C 0.0932(4) -0.1210(6) 0.0784(3) 0.077(3) Uani 1 1 d . U . . .
C7T C 0.2888(3) -0.0400(7) 0.2427(3) 0.086(3) Uani 1 1 d D U . . .
H7TA H 0.2950 0.0113 0.2284 0.103 Uiso 0.636(10) 1 calc R . P B 1
H7TB H 0.3099 -0.0357 0.2725 0.103 Uiso 0.636(10) 1 calc R . P B 1
H7TC H 0.2785 -0.0874 0.2585 0.103 Uiso 0.364(10) 1 calc R . P B 2
H7TD H 0.2750 -0.0504 0.2115 0.103 Uiso 0.364(10) 1 calc R . P B 2
C51 C 0.2023(6) 0.2958(9) 0.3552(5) 0.130(5) Uani 1 1 d . U . . .
H51A H 0.2291 0.2813 0.3806 0.195 Uiso 1 1 calc R . . . .
H51B H 0.1789 0.3379 0.3634 0.195 Uiso 1 1 calc R . . . .
H51C H 0.1807 0.2486 0.3450 0.195 Uiso 1 1 calc R . . . .
C15 C 0.1658(6) 0.1066(8) -0.0219(3) 0.115(4) Uani 1 1 d . U . . .
H15A H 0.1398 0.1432 -0.0123 0.173 Uiso 1 1 calc R . . . .
H15B H 0.1671 0.1163 -0.0528 0.173 Uiso 1 1 calc R . . . .
H15C H 0.1550 0.0511 -0.0180 0.173 Uiso 1 1 calc R . . . .
C82 C 0.2930(3) -0.3031(4) 0.2964(2) 0.0525(17) Uani 1 1 d D U . . .
C41 C 0.4632(4) 0.3359(6) 0.3175(3) 0.087(3) Uani 1 1 d . U . . .
C62 C 0.3986(5) 0.1519(7) 0.4802(2) 0.086(3) Uani 1 1 d . U . . .
C20 C 0.0813(3) 0.1836(7) 0.1365(4) 0.084(3) Uani 1 1 d . U . . .
C76 C 0.1900(4) -0.0172(7) 0.4360(3) 0.087(3) Uani 1 1 d . U . . .
C30 C 0.4696(4) 0.1198(8) 0.1745(4) 0.102(4) Uani 1 1 d . U . . .
H30A H 0.4665 0.0767 0.1953 0.153 Uiso 1 1 calc R . . . .
H30B H 0.5004 0.1094 0.1600 0.153 Uiso 1 1 calc R . . . .
H30C H 0.4747 0.1711 0.1900 0.153 Uiso 1 1 calc R . . . .
C6T C 0.1293(4) 0.0834(9) 0.2871(5) 0.129(5) Uani 1 1 d D U . . .
H6TA H 0.0911 0.0706 0.2797 0.193 Uiso 0.636(10) 1 calc R . P B 1
H6TB H 0.1411 0.0774 0.3186 0.193 Uiso 0.636(10) 1 calc R . P B 1
H6TC H 0.1352 0.1388 0.2786 0.193 Uiso 0.636(10) 1 calc R . P B 1
H6TD H 0.1247 0.1189 0.3114 0.193 Uiso 0.364(10) 1 calc R . P B 2
H6TE H 0.1148 0.1095 0.2594 0.193 Uiso 0.364(10) 1 calc R . P B 2
H6TF H 0.1102 0.0330 0.2895 0.193 Uiso 0.364(10) 1 calc R . P B 2
C72 C 0.3579(5) -0.3163(6) 0.4721(4) 0.092(3) Uani 1 1 d . U . . .
H72A H 0.3258 -0.3037 0.4844 0.138 Uiso 1 1 calc R . . . .
H72B H 0.3476 -0.3447 0.4443 0.138 Uiso 1 1 calc R . . . .
H72C H 0.3818 -0.3504 0.4925 0.138 Uiso 1 1 calc R . . . .
C106 C -0.0125(4) -0.2133(8) 0.2365(5) 0.116(4) Uani 1 1 d . U . . .
H10A H -0.0479 -0.2007 0.2435 0.174 Uiso 1 1 calc R . . . .
H10B H -0.0161 -0.2265 0.2054 0.174 Uiso 1 1 calc R . . . .
H10C H 0.0027 -0.2593 0.2540 0.174 Uiso 1 1 calc R . . . .
C114 C 0.3234(5) -0.1903(9) 0.0951(5) 0.132(5) Uani 1 1 d D U . . .
H11A H 0.3170 -0.1357 0.0839 0.198 Uiso 1 1 calc R . . . .
H11B H 0.3436 -0.1883 0.1249 0.198 Uiso 1 1 calc R . . . .
H11C H 0.3440 -0.2202 0.0765 0.198 Uiso 1 1 calc R . . . .
C71 C 0.4013(4) -0.1935(6) 0.5068(3) 0.085(3) Uani 1 1 d . U . . .
H71A H 0.3687 -0.1822 0.5188 0.127 Uiso 1 1 calc R . . . .
H71B H 0.4258 -0.2257 0.5277 0.127 Uiso 1 1 calc R . . . .
H71C H 0.4187 -0.1430 0.5013 0.127 Uiso 1 1 calc R . . . .
C65 C 0.4490(6) 0.0988(9) 0.4998(4) 0.146(5) Uani 1 1 d . U . . .
H65A H 0.4781 0.1084 0.4833 0.219 Uiso 1 1 calc R . . . .
H65B H 0.4611 0.1133 0.5305 0.219 Uiso 1 1 calc R . . . .
H65C H 0.4391 0.0420 0.4979 0.219 Uiso 1 1 calc R . . . .
C57 C 0.5267(4) 0.0271(8) 0.3861(4) 0.095(3) Uani 1 1 d . U . . .
H57A H 0.5641 0.0143 0.3847 0.143 Uiso 1 1 calc R . . . .
H57B H 0.5222 0.0854 0.3868 0.143 Uiso 1 1 calc R . . . .
H57C H 0.5170 0.0036 0.4126 0.143 Uiso 1 1 calc R . . . .
C104 C 0.0243(3) -0.1412(6) 0.2467(3) 0.074(2) Uani 1 1 d . U . . .
C64 C 0.3632(7) 0.1275(11) 0.5092(4) 0.159(5) Uani 1 1 d . U . . .
H64A H 0.3566 0.0697 0.5063 0.239 Uiso 1 1 calc R . . . .
H64B H 0.3796 0.1398 0.5394 0.239 Uiso 1 1 calc R . . . .
H64C H 0.3291 0.1564 0.5019 0.239 Uiso 1 1 calc R . . . .
C90 C 0.1478(4) -0.3720(6) 0.3819(4) 0.085(3) Uani 1 1 d . U . . .
C70 C 0.4363(4) -0.2576(7) 0.4453(4) 0.091(3) Uani 1 1 d . U . . .
H70A H 0.4544 -0.2073 0.4405 0.136 Uiso 1 1 calc R . . . .
H70B H 0.4605 -0.2914 0.4657 0.136 Uiso 1 1 calc R . . . .
H70C H 0.4262 -0.2857 0.4175 0.136 Uiso 1 1 calc R . . . .
C63 C 0.4146(6) 0.2388(7) 0.4789(3) 0.115(4) Uani 1 1 d . U . . .
H63A H 0.4387 0.2458 0.4577 0.172 Uiso 1 1 calc R . . . .
H63B H 0.3826 0.2718 0.4704 0.172 Uiso 1 1 calc R . . . .
H63C H 0.4331 0.2552 0.5079 0.172 Uiso 1 1 calc R . . . .
C56 C 0.5048(4) 0.0322(7) 0.3048(4) 0.088(3) Uani 1 1 d . U . . .
H56A H 0.5415 0.0178 0.3020 0.132 Uiso 1 1 calc R . . . .
H56B H 0.4800 0.0132 0.2791 0.132 Uiso 1 1 calc R . . . .
H56C H 0.5019 0.0906 0.3070 0.132 Uiso 1 1 calc R . . . .
C105 C 0.0303(5) -0.1246(7) 0.2969(4) 0.097(3) Uani 1 1 d . U . . .
H10D H 0.0538 -0.0784 0.3046 0.145 Uiso 1 1 calc R . . . .
H10E H -0.0050 -0.1134 0.3044 0.145 Uiso 1 1 calc R . . . .
H10F H 0.0458 -0.1718 0.3131 0.145 Uiso 1 1 calc R . . . .
N1T N 0.2366(4) -0.0322(8) 0.2498(6) 0.139(5) Uani 0.636(10) 1 d D U P B 1
H1TA H 0.2169 -0.0451 0.2234 0.167 Uiso 0.636(10) 1 calc R . P B 1
H1TB H 0.2328 -0.0746 0.2674 0.167 Uiso 0.636(10) 1 calc R . P B 1
C29 C 0.4220(4) 0.1883(8) 0.1081(4) 0.102(4) Uani 1 1 d . U . . .
H29A H 0.3888 0.1893 0.0867 0.153 Uiso 1 1 calc R . . . .
H29B H 0.4268 0.2401 0.1233 0.153 Uiso 1 1 calc R . . . .
H29C H 0.4525 0.1784 0.0933 0.153 Uiso 1 1 calc R . . . .
C98 C 0.1174(4) -0.4916(5) 0.2041(4) 0.086(3) Uani 1 1 d . U . . .
H98A H 0.0995 -0.5414 0.1930 0.130 Uiso 1 1 calc R . . . .
H98B H 0.1562 -0.4974 0.2057 0.130 Uiso 1 1 calc R . . . .
H98C H 0.1094 -0.4804 0.2333 0.130 Uiso 1 1 calc R . . . .
C16 C 0.2353(9) 0.2108(9) 0.0019(4) 0.183(7) Uani 1 1 d . U . . .
H16A H 0.2083 0.2436 0.0128 0.274 Uiso 1 1 calc R . . . .
H16B H 0.2705 0.2208 0.0196 0.274 Uiso 1 1 calc R . . . .
H16C H 0.2362 0.2247 -0.0285 0.274 Uiso 1 1 calc R . . . .
C119 C 0.0641(8) -0.2229(10) 0.0225(5) 0.174(6) Uani 1 1 d . U . . .
H11D H 0.0995 -0.2224 0.0139 0.262 Uiso 1 1 calc R . . . .
H11E H 0.0639 -0.2616 0.0461 0.262 Uiso 1 1 calc R . . . .
H11F H 0.0370 -0.2382 -0.0026 0.262 Uiso 1 1 calc R . . . .
C22 C 0.0515(6) 0.1358(12) 0.1665(6) 0.162(6) Uani 1 1 d . U . . .
H22A H 0.0725 0.1350 0.1960 0.242 Uiso 1 1 calc R . . . .
H22B H 0.0167 0.1609 0.1671 0.242 Uiso 1 1 calc R . . . .
H22C H 0.0461 0.0808 0.1556 0.242 Uiso 1 1 calc R . . . .
C100 C 0.1088(5) -0.4403(6) 0.1270(4) 0.103(3) Uani 1 1 d . U . . .
H10G H 0.0956 -0.3954 0.1078 0.154 Uiso 1 1 calc R . . . .
H10H H 0.1475 -0.4463 0.1279 0.154 Uiso 1 1 calc R . . . .
H10I H 0.0905 -0.4897 0.1157 0.154 Uiso 1 1 calc R . . . .
C107 C 0.0010(4) -0.0676(8) 0.2209(4) 0.108(4) Uani 1 1 d . U . . .
H10J H 0.0254 -0.0221 0.2280 0.163 Uiso 1 1 calc R . . . .
H10K H -0.0033 -0.0790 0.1896 0.163 Uiso 1 1 calc R . . . .
H10L H -0.0339 -0.0546 0.2286 0.163 Uiso 1 1 calc R . . . .
C35 C 0.2537(6) 0.4125(7) 0.0972(4) 0.136(5) Uani 1 1 d . U . . .
H35A H 0.2201 0.3830 0.0964 0.204 Uiso 1 1 calc R . . . .
H35B H 0.2457 0.4689 0.0900 0.204 Uiso 1 1 calc R . . . .
H35C H 0.2737 0.3894 0.0759 0.204 Uiso 1 1 calc R . . . .
C21 C 0.0536(5) 0.1898(9) 0.0901(4) 0.126(5) Uani 1 1 d . U . . .
H21A H 0.0468 0.1359 0.0779 0.189 Uiso 1 1 calc R . . . .
H21B H 0.0195 0.2181 0.0889 0.189 Uiso 1 1 calc R . . . .
H21C H 0.0764 0.2194 0.0731 0.189 Uiso 1 1 calc R . . . .
C58 C 0.4971(4) -0.0968(6) 0.3436(4) 0.084(3) Uani 1 1 d . U . . .
H58A H 0.5341 -0.1093 0.3407 0.125 Uiso 1 1 calc R . . . .
H58B H 0.4889 -0.1216 0.3702 0.125 Uiso 1 1 calc R . . . .
H58C H 0.4727 -0.1177 0.3182 0.125 Uiso 1 1 calc R . . . .
C28 C 0.4109(4) 0.0417(7) 0.1186(4) 0.097(3) Uani 1 1 d . U . . .
H28A H 0.4089 0.0005 0.1407 0.146 Uiso 1 1 calc R . . . .
H28B H 0.3775 0.0418 0.0974 0.146 Uiso 1 1 calc R . . . .
H28C H 0.4410 0.0302 0.1036 0.146 Uiso 1 1 calc R . . . .
C42 C 0.4651(5) 0.3995(8) 0.2873(4) 0.149(5) Uani 1 1 d D U . . .
H42A H 0.4289 0.4101 0.2714 0.223 Uiso 1 1 calc R . . . .
H42B H 0.4792 0.4478 0.3030 0.223 Uiso 1 1 calc R . . . .
H42C H 0.4884 0.3842 0.2665 0.223 Uiso 1 1 calc R . . . .
C37 C 0.3390(5) 0.4467(8) 0.1510(5) 0.129(5) Uani 1 1 d . U . . .
H37A H 0.3552 0.4372 0.1815 0.194 Uiso 1 1 calc R . . . .
H37B H 0.3624 0.4250 0.1318 0.194 Uiso 1 1 calc R . . . .
H37C H 0.3344 0.5045 0.1460 0.194 Uiso 1 1 calc R . . . .
C83 C 0.3415(5) -0.3514(7) 0.2891(4) 0.124(4) Uani 1 1 d D U . . .
C92 C 0.1051(6) -0.3184(9) 0.3971(5) 0.130(4) Uani 1 1 d . U . . .
H92A H 0.0846 -0.3500 0.4151 0.194 Uiso 1 1 calc R . . . .
H92B H 0.1227 -0.2737 0.4143 0.194 Uiso 1 1 calc R . . . .
H92C H 0.0809 -0.2975 0.3716 0.194 Uiso 1 1 calc R . . . .
C118 C 0.0513(6) -0.1395(9) 0.0381(4) 0.115(4) Uani 1 1 d . U . . .
C99 C 0.0367(4) -0.4106(6) 0.1726(5) 0.118(4) Uani 1 1 d . U . . .
H99A H 0.0243 -0.3661 0.1528 0.177 Uiso 1 1 calc R . . . .
H99B H 0.0173 -0.4595 0.1622 0.177 Uiso 1 1 calc R . . . .
H99C H 0.0302 -0.3978 0.2020 0.177 Uiso 1 1 calc R . . . .
C49 C 0.1907(6) 0.3479(10) 0.2814(5) 0.143(5) Uani 1 1 d . U . . .
H49A H 0.2100 0.3673 0.2587 0.215 Uiso 1 1 calc R . . . .
H49B H 0.1691 0.3010 0.2706 0.215 Uiso 1 1 calc R . . . .
H49C H 0.1673 0.3903 0.2891 0.215 Uiso 1 1 calc R . . . .
C36 C 0.2513(6) 0.4550(7) 0.1681(5) 0.119(4) Uani 1 1 d . U . . .
H36A H 0.2151 0.4322 0.1637 0.179 Uiso 1 1 calc R . . . .
H36B H 0.2669 0.4526 0.1992 0.179 Uiso 1 1 calc R . . . .
H36C H 0.2495 0.5109 0.1584 0.179 Uiso 1 1 calc R . . . .
C14 C 0.2590(6) 0.0648(10) -0.0105(4) 0.130(4) Uani 1 1 d . U . . .
H14A H 0.2949 0.0730 0.0063 0.194 Uiso 1 1 calc R . . . .
H14B H 0.2475 0.0096 -0.0067 0.194 Uiso 1 1 calc R . . . .
H14C H 0.2596 0.0748 -0.0415 0.194 Uiso 1 1 calc R . . . .
C111 C 0.2740(6) -0.2288(8) 0.0952(5) 0.122(4) Uani 1 1 d . U . . .
C121 C 0.0517(6) -0.0821(9) 0.0028(4) 0.135(5) Uani 1 1 d . U . . .
H12A H 0.0868 -0.0828 -0.0063 0.203 Uiso 1 1 calc R . . . .
H12B H 0.0239 -0.0966 -0.0219 0.203 Uiso 1 1 calc R . . . .
H12C H 0.0445 -0.0282 0.0130 0.203 Uiso 1 1 calc R . . . .
C23 C 0.0907(5) 0.2684(9) 0.1536(5) 0.129(4) Uani 1 1 d . U . . .
H23A H 0.1088 0.2669 0.1841 0.193 Uiso 1 1 calc R . . . .
H23B H 0.1131 0.2973 0.1360 0.193 Uiso 1 1 calc R . . . .
H23C H 0.0562 0.2960 0.1518 0.193 Uiso 1 1 calc R . . . .
C10T C 0.3663(5) -0.0845(11) 0.2208(5) 0.159(6) Uani 1 1 d D U . . .
H10M H 0.3767 -0.1313 0.2051 0.238 Uiso 0.636(10) 1 calc R . P B 1
H10N H 0.3720 -0.0356 0.2047 0.238 Uiso 0.636(10) 1 calc R . P B 1
H10O H 0.3882 -0.0824 0.2500 0.238 Uiso 0.636(10) 1 calc R . P B 1
H10P H 0.4048 -0.0783 0.2312 0.238 Uiso 0.364(10) 1 calc R . P B 2
H10Q H 0.3568 -0.1415 0.2209 0.238 Uiso 0.364(10) 1 calc R . P B 2
H10R H 0.3572 -0.0634 0.1910 0.238 Uiso 0.364(10) 1 calc R . P B 2
C93 C 0.1166(6) -0.4357(9) 0.3517(5) 0.147(5) Uani 1 1 d . U . . .
H93A H 0.0978 -0.4715 0.3690 0.220 Uiso 1 1 calc R . . . .
H93B H 0.0906 -0.4092 0.3293 0.220 Uiso 1 1 calc R . . . .
H93C H 0.1417 -0.4670 0.3377 0.220 Uiso 1 1 calc R . . . .
C44 C 0.5024(5) 0.3019(9) 0.3455(6) 0.179(6) Uani 1 1 d D U . . .
H44A H 0.4875 0.2595 0.3617 0.268 Uiso 1 1 calc R . . . .
H44B H 0.5289 0.2788 0.3295 0.268 Uiso 1 1 calc R . . . .
H44C H 0.5197 0.3425 0.3660 0.268 Uiso 1 1 calc R . . . .
C120 C 0.0004(7) -0.1377(14) 0.0509(6) 0.183(6) Uani 1 1 d . U . . .
H12D H -0.0004 -0.1761 0.0746 0.274 Uiso 1 1 calc R . . . .
H12E H -0.0066 -0.0836 0.0609 0.274 Uiso 1 1 calc R . . . .
H12F H -0.0272 -0.1520 0.0259 0.274 Uiso 1 1 calc R . . . .
C79 C 0.1342(5) -0.0298(11) 0.4142(5) 0.145(5) Uani 1 1 d . U . . .
H79A H 0.1293 -0.0069 0.3848 0.217 Uiso 1 1 calc R . . . .
H79B H 0.1265 -0.0873 0.4123 0.217 Uiso 1 1 calc R . . . .
H79C H 0.1098 -0.0035 0.4310 0.217 Uiso 1 1 calc R . . . .
C84 C 0.3876(5) -0.2962(9) 0.2883(6) 0.160(6) Uani 1 1 d D U . . .
H84A H 0.3937 -0.2641 0.3151 0.241 Uiso 1 1 calc R . . . .
H84B H 0.4198 -0.3276 0.2864 0.241 Uiso 1 1 calc R . . . .
H84C H 0.3796 -0.2606 0.2630 0.241 Uiso 1 1 calc R . . . .
C113 C 0.2456(6) -0.2388(11) 0.0437(5) 0.175(6) Uani 1 1 d D U . . .
H11G H 0.2426 -0.1862 0.0295 0.262 Uiso 1 1 calc R . . . .
H11H H 0.2675 -0.2743 0.0287 0.262 Uiso 1 1 calc R . . . .
H11I H 0.2098 -0.2620 0.0422 0.262 Uiso 1 1 calc R . . . .
C78 C 0.1994(7) -0.0500(13) 0.4798(5) 0.174(6) Uani 1 1 d . U . . .
H78A H 0.1960 -0.1085 0.4783 0.260 Uiso 1 1 calc R . . . .
H78B H 0.2356 -0.0357 0.4943 0.260 Uiso 1 1 calc R . . . .
H78C H 0.1731 -0.0280 0.4963 0.260 Uiso 1 1 calc R . . . .
C85 C 0.3635(6) -0.3995(9) 0.3292(5) 0.173(6) Uani 1 1 d D U . . .
H85A H 0.3724 -0.3635 0.3543 0.259 Uiso 1 1 calc R . . . .
H85B H 0.3366 -0.4384 0.3350 0.259 Uiso 1 1 calc R . . . .
H85C H 0.3958 -0.4280 0.3245 0.259 Uiso 1 1 calc R . . . .
C91 C 0.1871(6) -0.4008(12) 0.4213(6) 0.187(7) Uani 1 1 d . U . . .
H91A H 0.1685 -0.4363 0.4389 0.280 Uiso 1 1 calc R . . . .
H91B H 0.2164 -0.4301 0.4114 0.280 Uiso 1 1 calc R . . . .
H91C H 0.2017 -0.3546 0.4388 0.280 Uiso 1 1 calc R . . . .
C8T C 0.3165(5) -0.0901(18) 0.2242(9) 0.147(6) Uani 0.636(10) 1 d D U P B 1
H8TA H 0.2969 -0.0959 0.1939 0.177 Uiso 0.636(10) 1 calc R . P B 1
H8TB H 0.3129 -0.1421 0.2387 0.177 Uiso 0.636(10) 1 calc R . P B 1
C77 C 0.1953(7) 0.0699(10) 0.4390(7) 0.170(6) Uani 1 1 d . U . . .
H77A H 0.1890 0.0931 0.4096 0.254 Uiso 1 1 calc R . . . .
H77B H 0.1690 0.0914 0.4557 0.254 Uiso 1 1 calc R . . . .
H77C H 0.2315 0.0838 0.4538 0.254 Uiso 1 1 calc R . . . .
C4T C 0.1562(4) 0.0355(14) 0.2666(8) 0.185(8) Uani 0.636(10) 1 d D U P B 1
H4TA H 0.1394 0.0421 0.2357 0.222 Uiso 0.636(10) 1 calc R . P B 1
H4TB H 0.1452 -0.0184 0.2751 0.222 Uiso 0.636(10) 1 calc R . P B 1
C50 C 0.2603(7) 0.3997(10) 0.3327(8) 0.190(7) Uani 1 1 d . U . . .
H50A H 0.2873 0.3893 0.3586 0.285 Uiso 1 1 calc R . . . .
H50B H 0.2781 0.4169 0.3086 0.285 Uiso 1 1 calc R . . . .
H50C H 0.2360 0.4420 0.3391 0.285 Uiso 1 1 calc R . . . .
C86 C 0.3282(7) -0.4013(12) 0.2525(6) 0.244(9) Uani 1 1 d D U . . .
H86A H 0.2977 -0.4352 0.2560 0.366 Uiso 1 1 calc R . . . .
H86B H 0.3188 -0.3683 0.2262 0.366 Uiso 1 1 calc R . . . .
H86C H 0.3590 -0.4353 0.2496 0.366 Uiso 1 1 calc R . . . .
C112 C 0.2751(8) -0.3065(9) 0.1100(7) 0.219(8) Uani 1 1 d D U . . .
H11J H 0.2383 -0.3262 0.1084 0.329 Uiso 1 1 calc R . . . .
H11K H 0.2941 -0.3404 0.0919 0.329 Uiso 1 1 calc R . . . .
H11L H 0.2936 -0.3085 0.1404 0.329 Uiso 1 1 calc R . . . .
C43 C 0.4401(7) 0.3990(10) 0.3559(6) 0.190(6) Uani 1 1 d D U . . .
H43A H 0.4097 0.4308 0.3413 0.285 Uiso 1 1 calc R . . . .
H43B H 0.4286 0.3663 0.3788 0.285 Uiso 1 1 calc R . . . .
H43C H 0.4690 0.4349 0.3690 0.285 Uiso 1 1 calc R . . . .
O1S O 0.004(3) -0.0240(15) 0.5231(4) 0.64(7) Uiso 0.5 1 d D U P C -1
C2S C 0.0077(17) 0.0623(12) 0.5194(11) 0.57(5) Uiso 1 1 d D U . . .
H2SA H -0.0009 0.0884 0.5459 0.683 Uiso 1 1 calc R . . C .
H2SB H -0.0182 0.0816 0.4939 0.683 Uiso 1 1 calc R . . . .
C3S C 0.0652(15) 0.084(2) 0.5136(13) 0.343(19) Uiso 1 1 d D U . . .
H3SA H 0.0684 0.1419 0.5111 0.515 Uiso 1 1 calc R . . . .
H3SB H 0.0905 0.0647 0.5390 0.515 Uiso 1 1 calc R . . . .
H3SC H 0.0733 0.0579 0.4872 0.515 Uiso 1 1 calc R . . . .
Ti5 Ti 0.33837(5) -0.02986(7) 0.38600(3) 0.0448(3) Uani 0.125 1 d . U P A 2
Ti4 Ti 0.35447(4) 0.14988(7) 0.34015(3) 0.0363(3) Uani 0.125 1 d . U P A 2
Ti3 Ti 0.33048(4) 0.21864(7) 0.23629(3) 0.0399(3) Uani 0.125 1 d . U P A 2
Ti2 Ti 0.25132(4) 0.15427(7) 0.14446(3) 0.0366(3) Uani 0.125 1 d . U P A 2
Ti1 Ti 0.18432(6) -0.01518(8) 0.11350(4) 0.0606(4) Uani 0.125 1 d . U P A 2
Ti8 Ti 0.14454(5) -0.17578(7) 0.16561(4) 0.0465(3) Uani 0.125 1 d . U P A 2
Ti7 Ti 0.17922(5) -0.25407(8) 0.26598(4) 0.0515(3) Uani 0.125 1 d . U P A 2
Ti6 Ti 0.25769(5) -0.18892(7) 0.35820(4) 0.0447(3) Uani 0.125 1 d . U P A 2
O5 O 0.2955(12) -0.099(2) 0.3448(13) 0.0396(6) Uani 0.25 1 d . U P A 2
O4 O 0.3110(13) 0.0640(18) 0.3527(8) 0.0349(6) Uani 0.25 1 d . U P A 2
O3 O 0.3336(8) 0.137(2) 0.2779(10) 0.0340(5) Uani 0.25 1 d . U P A 2
O2 O 0.2664(13) 0.1729(16) 0.2065(12) 0.0327(5) Uani 0.25 1 d . U P A 2
O1 O 0.2384(13) 0.0378(19) 0.1419(7) 0.0376(6) Uani 0.25 1 d . U P A 2
O8 O 0.1622(17) -0.067(3) 0.1607(13) 0.0407(5) Uani 0.25 1 d . U P A 2
O7 O 0.194(3) -0.187(3) 0.2203(18) 0.0404(5) Uani 0.25 1 d . U P A 2
O6 O 0.2045(13) -0.174(2) 0.3076(12) 0.0378(6) Uani 0.25 1 d . U P A 2
C5T C 0.1795(5) 0.0689(19) 0.2886(8) 0.185(8) Uani 0.364(10) 1 d D U P B 2
H5TA H 0.1912 0.0476 0.3184 0.222 Uiso 0.364(10) 1 calc R . P B 2
H5TB H 0.1958 0.1229 0.2887 0.222 Uiso 0.364(10) 1 calc R . P B 2
N2T N 0.2568(5) 0.0211(8) 0.2537(9) 0.139(5) Uani 0.364(10) 1 d D U P B 2
H2TA H 0.2550 0.0557 0.2309 0.167 Uiso 0.364(10) 1 calc R . P B 2
H2TB H 0.2782 0.0457 0.2764 0.167 Uiso 0.364(10) 1 calc R . P B 2
C9T C 0.3401(4) -0.046(2) 0.2461(8) 0.147(6) Uani 0.364(10) 1 d D U P B 2
H9TA H 0.3533 0.0102 0.2462 0.177 Uiso 0.364(10) 1 calc R . P B 2
H9TB H 0.3529 -0.0669 0.2757 0.177 Uiso 0.364(10) 1 calc R . P B 2

loop_
_atom_site_aniso_label
_atom_site_aniso_U_11
_atom_site_aniso_U_22
_atom_site_aniso_U_33
_atom_site_aniso_U_23
_atom_site_aniso_U_13
_atom_site_aniso_U_12
Cr4 0.0356(6) 0.0444(6) 0.0284(5) 0.0037(5) 0.0037(4) -0.0008(5)
Cr2 0.0346(6) 0.0434(6) 0.0313(5) 0.0000(5) 0.0041(4) -0.0029(5)
Cr3 0.0472(6) 0.0445(6) 0.0274(5) -0.0006(5) 0.0046(4) -0.0049(5)
Cr6 0.0473(7) 0.0483(7) 0.0391(6) 0.0076(5) 0.0093(5) -0.0060(5)
Cr5 0.0504(7) 0.0507(7) 0.0330(5) 0.0092(5) 0.0067(5) -0.0076(5)
Cr8 0.0530(7) 0.0477(7) 0.0391(6) 0.0013(5) 0.0094(5) -0.0136(5)
Cr7 0.0482(7) 0.0490(7) 0.0528(7) 0.0130(6) -0.0039(5) -0.0102(5)
Cr1 0.0909(10) 0.0453(7) 0.0402(6) 0.0026(6) -0.0039(6) -0.0222(7)
F2 0.0370(9) 0.0328(10) 0.0291(9) -0.0005(9) 0.0081(9) 0.0009(9)
F3 0.0312(10) 0.0414(9) 0.0291(9) 0.0008(8) 0.0045(10) -0.0020(10)
F4 0.0372(9) 0.0459(9) 0.0215(10) 0.0004(9) 0.0049(9) -0.0039(9)
F7 0.0353(9) 0.0406(10) 0.0452(10) 0.0030(9) 0.0065(9) -0.0072(9)
F6 0.0350(10) 0.0380(9) 0.0415(10) 0.0132(9) 0.0095(9) -0.0034(9)
F5 0.0403(10) 0.0463(9) 0.0327(9) 0.0055(9) 0.0081(10) -0.0003(9)
O25 0.038(2) 0.067(3) 0.035(2) 0.002(2) 0.0105(17) -0.004(2)
F1 0.0537(9) 0.0379(9) 0.0217(10) -0.0041(9) 0.0075(10) -0.0006(9)
O11 0.068(3) 0.059(3) 0.031(2) 0.0046(19) 0.000(2) -0.019(2)
F8 0.0466(10) 0.0424(9) 0.0306(10) -0.0018(9) -0.0002(9) -0.0058(9)
O59 0.057(3) 0.055(3) 0.029(2) -0.0008(18) -0.0004(19) -0.006(2)
O39 0.049(3) 0.045(2) 0.041(2) 0.0004(19) -0.0016(19) -0.010(2)
O45 0.061(3) 0.044(3) 0.032(2) -0.0044(19) 0.0013(19) 0.009(2)
O31 0.066(3) 0.046(2) 0.049(3) 0.010(2) -0.011(2) -0.010(2)
O52 0.035(2) 0.049(2) 0.042(2) 0.011(2) 0.0024(18) 0.0005(18)
O46 0.046(2) 0.057(3) 0.036(2) 0.002(2) 0.0088(19) 0.010(2)
O32 0.073(3) 0.044(3) 0.040(2) 0.007(2) -0.003(2) -0.014(2)
O60 0.076(3) 0.064(3) 0.032(2) 0.011(2) -0.006(2) -0.016(2)
O24 0.038(2) 0.074(3) 0.038(2) -0.008(2) 0.0132(18) -0.004(2)
O53 0.044(2) 0.052(3) 0.062(3) 0.016(2) 0.009(2) 0.000(2)
O18 0.032(2) 0.059(3) 0.064(3) -0.020(2) 0.0004(19) 0.0008(19)
O38 0.064(3) 0.060(3) 0.041(2) 0.005(2) -0.002(2) -0.029(2)
O102 0.043(3) 0.098(4) 0.055(3) 0.024(3) 0.011(2) 0.004(3)
O66 0.066(3) 0.063(3) 0.048(3) 0.022(2) -0.008(2) -0.009(2)
O94 0.103(4) 0.052(3) 0.078(3) 0.013(3) -0.024(3) -0.029(3)
O80 0.045(3) 0.054(3) 0.071(3) -0.007(2) 0.003(2) 0.006(2)
C33 0.042(3) 0.042(3) 0.033(3) -0.001(2) 0.013(2) 0.002(2)
O115 0.082(4) 0.086(4) 0.045(3) 0.002(2) -0.010(2) -0.035(3)
O108 0.099(4) 0.043(3) 0.058(3) -0.002(2) 0.036(3) -0.003(2)
C61 0.049(4) 0.064(4) 0.029(3) 0.001(3) -0.002(3) -0.011(3)
O17 0.055(3) 0.061(3) 0.088(4) 0.013(3) -0.023(3) -0.016(2)
C26 0.038(3) 0.039(3) 0.037(3) 0.007(2) 0.009(2) 0.003(2)
O74 0.057(3) 0.080(3) 0.055(3) -0.009(2) 0.023(2) -0.012(2)
O73 0.070(3) 0.064(3) 0.036(2) 0.001(2) 0.017(2) -0.008(2)
O81 0.072(3) 0.056(3) 0.069(3) -0.013(3) -0.012(2) 0.014(2)
O87 0.073(3) 0.073(3) 0.051(3) 0.025(2) 0.007(2) -0.025(3)
O116 0.141(5) 0.078(4) 0.046(3) 0.010(3) -0.026(3) -0.055(4)
O101 0.040(2) 0.098(4) 0.055(3) 0.022(3) 0.010(2) -0.008(2)
O67 0.069(3) 0.070(3) 0.049(3) 0.020(2) -0.001(2) -0.010(3)
C47 0.041(3) 0.042(3) 0.033(3) -0.008(2) 0.000(2) 0.003(3)
C55 0.038(3) 0.062(4) 0.066(4) 0.008(3) 0.012(3) 0.005(3)
C54 0.041(3) 0.051(3) 0.033(3) 0.005(3) 0.005(2) -0.001(2)
O95 0.099(4) 0.063(3) 0.053(3) 0.002(2) -0.001(3) -0.038(3)
O10 0.169(6) 0.073(3) 0.033(2) -0.001(2) 0.004(3) -0.053(4)
O109 0.126(4) 0.053(3) 0.067(3) -0.016(2) 0.053(3) -0.023(3)
C19 0.040(3) 0.063(4) 0.036(3) 0.015(3) -0.007(2) -0.004(3)
C103 0.042(3) 0.053(4) 0.050(3) 0.005(3) 0.012(3) -0.006(3)
O88 0.084(4) 0.078(4) 0.067(3) 0.028(3) -0.009(3) -0.044(3)
C96 0.044(4) 0.044(3) 0.066(4) 0.003(3) 0.003(3) -0.011(3)
C27 0.040(3) 0.081(5) 0.057(4) 0.009(3) 0.025(3) 0.017(3)
C75 0.060(4) 0.063(4) 0.037(3) 0.006(3) 0.013(3) 0.002(3)
C110 0.096(5) 0.050(4) 0.059(4) -0.015(3) 0.035(4) -0.014(3)
C40 0.050(4) 0.042(4) 0.045(3) 0.002(3) -0.002(3) -0.012(3)
C3T 0.070(5) 0.105(7) 0.053(5) 0.018(4) 0.006(4) -0.019(4)
C68 0.063(4) 0.058(4) 0.032(3) 0.010(3) 0.007(3) -0.002(3)
C12 0.096(6) 0.060(4) 0.036(3) 0.002(3) 0.006(3) -0.025(4)
C69 0.072(4) 0.075(5) 0.049(4) 0.025(3) 0.004(3) 0.003(4)
C89 0.039(3) 0.049(4) 0.065(4) 0.023(3) 0.010(3) 0.004(3)
C48 0.087(5) 0.076(5) 0.076(5) -0.011(4) 0.024(4) 0.045(4)
C97 0.071(5) 0.040(4) 0.106(6) 0.000(4) -0.005(4) -0.013(3)
C34 0.068(5) 0.040(3) 0.062(4) 0.017(3) 0.018(3) -0.001(3)
C13 0.165(8) 0.089(6) 0.033(4) 0.004(4) 0.011(4) -0.040(6)
C117 0.102(6) 0.074(5) 0.043(3) 0.006(3) -0.021(4) -0.034(4)
C7T 0.079(5) 0.130(7) 0.050(5) 0.023(5) 0.018(4) -0.025(5)
C51 0.137(9) 0.152(10) 0.116(8) 0.016(7) 0.064(7) 0.075(8)
C15 0.173(9) 0.114(9) 0.053(5) 0.003(5) 0.005(5) -0.005(7)
C82 0.054(4) 0.043(4) 0.062(4) 0.007(3) 0.014(3) 0.003(3)
C41 0.078(5) 0.090(6) 0.080(5) 0.014(4) -0.026(4) -0.055(5)
C62 0.124(7) 0.100(6) 0.025(3) -0.003(3) -0.008(4) -0.030(5)
C20 0.040(4) 0.124(7) 0.086(6) 0.004(5) 0.004(4) 0.018(4)
C76 0.085(5) 0.112(7) 0.074(5) -0.020(5) 0.040(4) 0.017(5)
C30 0.049(5) 0.165(10) 0.094(6) -0.003(6) 0.015(4) 0.036(5)
C6T 0.096(7) 0.171(12) 0.125(10) -0.018(9) 0.036(6) -0.016(7)
C72 0.104(7) 0.079(5) 0.086(7) 0.039(5) 0.000(5) -0.004(5)
C106 0.058(6) 0.136(8) 0.163(11) -0.027(7) 0.046(6) -0.018(5)
C114 0.124(8) 0.158(11) 0.129(10) -0.057(9) 0.063(7) -0.012(7)
C71 0.102(7) 0.097(6) 0.050(4) 0.026(4) -0.005(4) 0.001(5)
C65 0.180(9) 0.135(9) 0.090(8) -0.010(7) -0.070(7) -0.014(7)
C57 0.046(5) 0.131(8) 0.102(6) -0.023(6) -0.006(4) 0.016(5)
C104 0.044(4) 0.097(6) 0.086(5) 0.005(4) 0.023(4) 0.004(3)
C64 0.235(11) 0.184(13) 0.066(6) -0.038(7) 0.046(7) -0.076(10)
C90 0.074(5) 0.078(5) 0.109(6) 0.052(5) 0.035(4) -0.006(4)
C70 0.075(5) 0.114(8) 0.081(6) 0.020(6) 0.005(4) 0.018(5)
C63 0.180(11) 0.098(6) 0.052(5) -0.016(5) -0.019(6) -0.038(6)
C56 0.080(6) 0.094(7) 0.103(6) 0.017(5) 0.054(5) 0.011(5)
C105 0.099(7) 0.104(8) 0.099(6) -0.007(5) 0.050(5) -0.001(6)
N1T 0.103(6) 0.110(8) 0.219(14) -0.013(8) 0.070(7) -0.033(5)
C29 0.084(7) 0.128(7) 0.108(7) 0.042(6) 0.056(6) 0.023(6)
C98 0.088(6) 0.046(4) 0.124(7) -0.002(4) 0.010(5) -0.009(4)
C16 0.369(19) 0.122(7) 0.060(7) 0.010(6) 0.045(10) -0.096(9)
C119 0.226(14) 0.147(9) 0.118(10) -0.038(7) -0.063(9) -0.033(8)
C22 0.091(8) 0.233(13) 0.168(11) 0.051(10) 0.045(8) 0.010(8)
C100 0.130(9) 0.065(6) 0.105(6) -0.013(5) -0.005(5) -0.012(6)
C107 0.076(7) 0.129(8) 0.129(8) 0.027(6) 0.042(6) 0.032(6)
C35 0.203(12) 0.074(7) 0.109(6) 0.046(5) -0.034(7) -0.021(7)
C21 0.106(8) 0.153(11) 0.106(7) 0.000(6) -0.021(6) 0.063(7)
C58 0.067(6) 0.071(5) 0.116(8) 0.008(5) 0.025(5) 0.020(4)
C28 0.093(7) 0.099(6) 0.111(8) -0.027(5) 0.050(6) 0.026(5)
C42 0.138(10) 0.128(9) 0.162(9) 0.046(7) -0.030(7) -0.094(8)
C37 0.107(7) 0.093(8) 0.181(12) 0.054(8) 0.004(6) -0.028(6)
C83 0.091(6) 0.128(8) 0.154(9) -0.033(6) 0.028(6) 0.054(5)
C92 0.113(8) 0.144(9) 0.150(11) 0.040(8) 0.071(8) -0.003(7)
C118 0.126(7) 0.128(8) 0.072(5) -0.003(5) -0.038(5) -0.052(6)
C99 0.072(5) 0.051(5) 0.220(13) -0.001(7) -0.003(6) -0.017(4)
C49 0.121(8) 0.197(13) 0.115(7) 0.023(7) 0.029(6) 0.100(8)
C36 0.141(9) 0.075(7) 0.152(9) 0.008(6) 0.052(7) 0.020(6)
C14 0.172(10) 0.162(10) 0.059(6) -0.003(6) 0.033(6) -0.032(7)
C111 0.136(7) 0.093(6) 0.157(9) -0.060(6) 0.083(7) -0.012(5)
C121 0.157(11) 0.165(10) 0.063(6) 0.000(6) -0.041(6) -0.017(8)
C23 0.077(7) 0.156(8) 0.151(11) -0.031(7) 0.016(7) 0.038(6)
C10T 0.111(8) 0.212(15) 0.162(13) -0.032(12) 0.049(8) -0.021(8)
C93 0.154(11) 0.121(8) 0.182(10) 0.026(7) 0.073(8) -0.056(8)
C44 0.094(7) 0.164(10) 0.242(13) 0.084(9) -0.072(8) -0.083(6)
C120 0.125(8) 0.279(18) 0.126(10) 0.011(10) -0.031(7) -0.043(8)
C79 0.098(6) 0.206(14) 0.138(10) -0.043(9) 0.042(6) 0.024(7)
C84 0.077(7) 0.208(12) 0.201(15) -0.013(10) 0.038(8) 0.036(7)
C113 0.161(11) 0.219(15) 0.162(9) -0.106(8) 0.076(8) -0.030(10)
C78 0.189(13) 0.252(15) 0.099(7) 0.014(8) 0.078(7) 0.069(11)
C85 0.150(12) 0.146(11) 0.212(12) -0.011(9) 0.003(9) 0.079(9)
C91 0.134(9) 0.228(15) 0.192(10) 0.151(10) 0.010(8) -0.037(9)
C8T 0.092(6) 0.199(12) 0.153(13) -0.046(10) 0.027(6) -0.017(6)
C77 0.168(12) 0.132(7) 0.227(15) -0.047(7) 0.084(11) 0.023(7)
C4T 0.087(7) 0.273(15) 0.193(14) -0.119(13) 0.020(7) -0.012(7)
C50 0.163(11) 0.119(8) 0.299(17) -0.083(9) 0.069(10) 0.019(7)
C86 0.158(13) 0.299(17) 0.265(13) -0.159(13) 0.007(10) 0.089(11)
C112 0.240(16) 0.122(8) 0.337(18) -0.008(9) 0.167(14) 0.039(8)
C43 0.223(14) 0.152(11) 0.194(12) -0.043(9) 0.033(10) -0.090(9)
Ti5 0.0504(7) 0.0507(7) 0.0330(5) 0.0092(5) 0.0067(5) -0.0076(5)
Ti4 0.0356(6) 0.0444(6) 0.0284(5) 0.0037(5) 0.0037(4) -0.0008(5)
Ti3 0.0472(6) 0.0445(6) 0.0274(5) -0.0006(5) 0.0046(4) -0.0049(5)
Ti2 0.0346(6) 0.0434(6) 0.0313(5) 0.0000(5) 0.0041(4) -0.0029(5)
Ti1 0.0909(10) 0.0453(7) 0.0402(6) 0.0026(6) -0.0039(6) -0.0222(7)
Ti8 0.0530(7) 0.0477(7) 0.0391(6) 0.0013(5) 0.0094(5) -0.0136(5)
Ti7 0.0482(7) 0.0490(7) 0.0528(7) 0.0130(6) -0.0039(5) -0.0102(5)
Ti6 0.0473(7) 0.0483(7) 0.0391(6) 0.0076(5) 0.0093(5) -0.0060(5)
O5 0.0403(10) 0.0463(9) 0.0327(9) 0.0055(9) 0.0081(10) -0.0003(9)
O4 0.0372(9) 0.0459(9) 0.0215(10) 0.0004(9) 0.0049(9) -0.0039(9)
O3 0.0312(10) 0.0414(9) 0.0291(9) 0.0008(8) 0.0045(10) -0.0020(10)
O2 0.0370(9) 0.0328(10) 0.0291(9) -0.0005(9) 0.0081(9) 0.0009(9)
O1 0.0537(9) 0.0379(9) 0.0217(10) -0.0041(9) 0.0075(10) -0.0006(9)
O8 0.0466(10) 0.0424(9) 0.0306(10) -0.0018(9) -0.0002(9) -0.0058(9)
O7 0.0353(9) 0.0406(10) 0.0452(10) 0.0030(9) 0.0065(9) -0.0072(9)
O6 0.0350(10) 0.0380(9) 0.0415(10) 0.0132(9) 0.0095(9) -0.0034(9)
C5T 0.087(7) 0.273(16) 0.193(14) -0.119(13) 0.020(7) -0.012(7)
N2T 0.103(6) 0.110(8) 0.220(14) -0.013(8) 0.070(7) -0.034(5)
C9T 0.092(6) 0.199(12) 0.153(13) -0.046(10) 0.027(6) -0.017(6)

loop_
_atom_type_symbol
_atom_type_description
_atom_type_scat_dispersion_real
_atom_type_scat_dispersion_imag
_atom_type_scat_source
C C 0.0033 0.0016 'International Tables Vol C Tables 4.2.6.8 and 6.1.1.4'
H H 0.0000 0.0000 'International Tables Vol C Tables 4.2.6.8 and 6.1.1.4'
Cr Cr 0.3209 0.6236 'International Tables Vol C Tables 4.2.6.8 and 6.1.1.4'
F F 0.0171 0.0103 'International Tables Vol C Tables 4.2.6.8 and 6.1.1.4'
N N 0.0061 0.0033 'International Tables Vol C Tables 4.2.6.8 and 6.1.1.4'
O O 0.0106 0.0060 'International Tables Vol C Tables 4.2.6.8 and 6.1.1.4'
Ti Ti 0.2776 0.4457 'International Tables Vol C Tables 4.2.6.8 and 6.1.1.4'

loop_
_geom_angle_atom_site_label_1
_geom_angle_atom_site_label_2
_geom_angle_atom_site_label_3
_geom_angle
_geom_angle_site_symmetry_1
_geom_angle_site_symmetry_3
F3 Cr4 F4 90.4(3) . .
F3 Cr4 O59 177.5(3) . .
F3 Cr4 O39 91.1(3) . .
F3 Cr4 O52 88.7(2) . .
F3 Cr4 O46 92.4(2) . .
F4 Cr4 O59 91.8(2) . .
F4 Cr4 O39 177.3(3) . .
F4 Cr4 O52 91.1(3) . .
F4 Cr4 O46 91.2(3) . .
O39 Cr4 O59 86.6(2) . .
O39 Cr4 O52 86.7(2) . .
O39 Cr4 O46 90.9(2) . .
O52 Cr4 O59 90.2(2) . .
O52 Cr4 O46 177.4(2) . .
O46 Cr4 O59 88.6(2) . .
F2 Cr2 O11 177.3(3) . .
F2 Cr2 O31 92.3(3) . .
F2 Cr2 O24 91.0(3) . .
F2 Cr2 O18 91.1(3) . .
F1 Cr2 F2 88.4(3) . .
F1 Cr2 O11 93.8(2) . .
F1 Cr2 O31 178.5(3) . .
F1 Cr2 O24 91.2(3) . .
F1 Cr2 O18 91.4(3) . .
O31 Cr2 O11 85.6(2) . .
O24 Cr2 O11 87.3(2) . .
O24 Cr2 O31 90.1(2) . .
O18 Cr2 O11 90.4(2) . .
O18 Cr2 O31 87.2(2) . .
O18 Cr2 O24 176.6(2) . .
F2 Cr3 F3 90.3(3) . .
F2 Cr3 O25 90.5(3) . .
F2 Cr3 O45 91.9(3) . .
F2 Cr3 O32 93.1(3) . .
F2 Cr3 O38 177.2(3) . .
F3 Cr3 O25 90.6(3) . .
F3 Cr3 O45 92.5(3) . .
F3 Cr3 O32 176.6(3) . .
F3 Cr3 O38 89.3(3) . .
O25 Cr3 O45 176.0(2) . .
O25 Cr3 O38 86.7(2) . .
O32 Cr3 O25 89.4(2) . .
O32 Cr3 O45 87.3(2) . .
O32 Cr3 O38 87.2(2) . .
O38 Cr3 O45 90.9(2) . .
F6 Cr6 F5 89.8(4) . .
F6 Cr6 O80 90.3(4) . .
F6 Cr6 O74 91.2(4) . .
F6 Cr6 O87 92.6(3) . .
F6 Cr6 O67 177.2(4) . .
F5 Cr6 O80 88.5(3) . .
F5 Cr6 O74 91.8(3) . .
F5 Cr6 O87 177.5(3) . .
F5 Cr6 O67 91.4(3) . .
O80 Cr6 O74 178.4(2) . .
O80 Cr6 O87 91.8(3) . .
O80 Cr6 O67 87.2(2) . .
O74 Cr6 O87 87.8(3) . .
O74 Cr6 O67 91.2(3) . .
O87 Cr6 O67 86.2(2) . .
F4 Cr5 O60 93.5(3) . .
F4 Cr5 O53 89.7(3) . .
F4 Cr5 O66 176.5(3) . .
F4 Cr5 O73 91.4(3) . .
F5 Cr5 F4 89.4(4) . .
F5 Cr5 O60 176.9(3) . .
F5 Cr5 O53 90.1(3) . .
F5 Cr5 O66 90.5(3) . .
F5 Cr5 O73 92.8(3) . .
O60 Cr5 O53 90.8(2) . .
O60 Cr5 O66 86.6(2) . .
O60 Cr5 O73 86.3(2) . .
O53 Cr5 O66 86.8(2) . .
O73 Cr5 O53 177.0(2) . .
O73 Cr5 O66 92.1(2) . .
F7 Cr8 F8 90.2(5) . .
F7 Cr8 O102 91.7(5) . .
F7 Cr8 O115 176.9(5) . .
F7 Cr8 O108 90.4(5) . .
F7 Cr8 O95 92.0(4) . .
F8 Cr8 O102 90.9(5) . .
F8 Cr8 O115 92.8(3) . .
F8 Cr8 O108 92.2(5) . .
F8 Cr8 O95 177.8(3) . .
O102 Cr8 O95 89.1(3) . .
O115 Cr8 O102 87.7(3) . .
O115 Cr8 O108 90.0(3) . .
O115 Cr8 O95 85.0(2) . .
O108 Cr8 O102 176.2(3) . .
O108 Cr8 O95 87.7(3) . .
F7 Cr7 F6 89.3(4) . .
F7 Cr7 O94 91.7(4) . .
F7 Cr7 O81 89.3(5) . .
F7 Cr7 O101 91.8(5) . .
F7 Cr7 O88 177.8(4) . .
F6 Cr7 O94 178.4(4) . .
F6 Cr7 O81 90.9(3) . .
F6 Cr7 O101 91.8(3) . .
F6 Cr7 O88 93.0(3) . .
O94 Cr7 O88 86.0(3) . .
O81 Cr7 O94 87.8(3) . .
O81 Cr7 O101 177.1(3) . .
O81 Cr7 O88 90.7(3) . .
O101 Cr7 O94 89.4(3) . .
O101 Cr7 O88 88.1(3) . .
F1 Cr1 F8 89.1(4) . .
F1 Cr1 O17 90.9(3) . .
F1 Cr1 O116 177.6(3) . .
F1 Cr1 O10 91.8(3) . .
F1 Cr1 O109 91.3(3) . .
F8 Cr1 O17 91.3(5) . .
F8 Cr1 O116 93.2(4) . .
F8 Cr1 O10 177.6(5) . .
F8 Cr1 O109 90.2(5) . .
O17 Cr1 O10 91.0(3) . .
O17 Cr1 O109 177.3(3) . .
O116 Cr1 O17 88.1(3) . .
O116 Cr1 O10 85.9(3) . .
O116 Cr1 O109 89.6(3) . .
O109 Cr1 O10 87.6(3) . .
Cr2 F2 Cr3 124.9(5) . .
Cr4 F3 Cr3 125.0(5) . .
Cr5 F4 Cr4 123.9(4) . .
Cr8 F7 Cr7 125.1(9) . .
Cr6 F6 Cr7 124.0(6) . .
Cr5 F5 Cr6 124.3(6) . .
C26 O25 Cr3 132.5(4) . .
C26 O25 Ti3 132.5(4) . .
Cr2 F1 Cr1 123.1(4) . .
C12 O11 Cr2 136.0(5) . .
C12 O11 Ti2 136.0(5) . .
Cr8 F8 Cr1 123.3(6) . .
C61 O59 Cr4 129.5(5) . .
C61 O59 Ti4 129.5(5) . .
C40 O39 Cr4 134.4(4) . .
C40 O39 Ti4 134.4(4) . .
C47 O45 Cr3 134.6(4) . .
C47 O45 Ti3 134.6(4) . .
C33 O31 Cr2 134.3(4) . .
C33 O31 Ti2 134.3(4) . .
C54 O52 Cr4 135.6(4) . .
C54 O52 Ti4 135.6(4) . .
C47 O46 Cr4 129.5(5) . .
C47 O46 Ti4 129.5(5) . .
C33 O32 Cr3 134.9(5) . .
C33 O32 Ti3 134.9(5) . .
C61 O60 Cr5 135.1(4) . .
C61 O60 Ti5 135.1(4) . .
C26 O24 Cr2 136.5(4) . .
C26 O24 Ti2 136.5(4) . .
C54 O53 Cr5 129.4(5) . .
C54 O53 Ti5 129.4(5) . .
C19 O18 Cr2 132.8(5) . .
C19 O18 Ti2 132.8(5) . .
C40 O38 Cr3 131.0(5) . .
C40 O38 Ti3 131.0(5) . .
C103 O102 Cr8 133.2(5) . .
C103 O102 Ti8 133.2(5) . .
C68 O66 Cr5 131.4(5) . .
C68 O66 Ti5 131.4(5) . .
C96 O94 Cr7 133.9(5) . .
C96 O94 Ti7 133.9(5) . .
C82 O80 Cr6 137.0(5) . .
C82 O80 Ti6 137.0(5) . .
O31 C33 O32 124.5(6) . .
O31 C33 C34 118.4(6) . .
O32 C33 C34 117.1(6) . .
C117 O115 Cr8 131.0(6) . .
C117 O115 Ti8 131.0(6) . .
C110 O108 Cr8 134.8(5) . .
C110 O108 Ti8 134.8(5) . .
O59 C61 C62 117.1(7) . .
O60 C61 O59 125.5(6) . .
O60 C61 C62 117.4(7) . .
C19 O17 Cr1 136.1(5) . .
C19 O17 Ti1 136.1(5) . .
O25 C26 C27 118.9(6) . .
O24 C26 O25 124.7(6) . .
O24 C26 C27 116.3(6) . .
C75 O74 Cr6 132.1(5) . .
C75 O74 Ti6 132.1(5) . .
C75 O73 Cr5 134.9(5) . .
C75 O73 Ti5 134.9(5) . .
C82 O81 Cr7 133.6(5) . .
C82 O81 Ti7 133.6(5) . .
C89 O87 Cr6 134.8(5) . .
C89 O87 Ti6 134.8(5) . .
C117 O116 Cr1 135.7(6) . .
C117 O116 Ti1 135.7(6) . .
C103 O101 Cr7 136.3(5) . .
C103 O101 Ti7 136.3(5) . .
C68 O67 Cr6 134.2(5) . .
C68 O67 Ti6 134.2(5) . .
O45 C47 C48 116.3(7) . .
O46 C47 O45 127.2(6) . .
O46 C47 C48 116.4(7) . .
C54 C55 C57 106.4(7) . .
C54 C55 C56 109.7(7) . .
C54 C55 C58 111.3(7) . .
C57 C55 C56 109.1(8) . .
C58 C55 C57 110.8(8) . .
C58 C55 C56 109.5(8) . .
O52 C54 C55 116.6(6) . .
O53 C54 O52 125.2(7) . .
O53 C54 C55 118.2(7) . .
C96 O95 Cr8 136.5(5) . .
C96 O95 Ti8 136.5(5) . .
C12 O10 Cr1 130.6(6) . .
C12 O10 Ti1 130.6(6) . .
C110 O109 Cr1 131.0(6) . .
C110 O109 Ti1 131.0(6) . .
O18 C19 O17 123.4(7) . .
O18 C19 C20 118.6(8) . .
O17 C19 C20 117.8(7) . .
O102 C103 C104 118.2(7) . .
O101 C103 O102 124.6(7) . .
O101 C103 C104 117.0(7) . .
C89 O88 Cr7 134.3(5) . .
C89 O88 Ti7 134.3(5) . .
O94 C96 C97 117.9(7) . .
O95 C96 O94 123.8(7) . .
O95 C96 C97 118.3(7) . .
C26 C27 C28 109.3(7) . .
C30 C27 C26 110.8(7) . .
C30 C27 C28 107.9(8) . .
C29 C27 C26 106.2(7) . .
C29 C27 C30 111.2(9) . .
C29 C27 C28 111.6(9) . .
O74 C75 O73 125.6(7) . .
O74 C75 C76 118.1(8) . .
O73 C75 C76 116.2(8) . .
O108 C110 C111 117.0(9) . .
O109 C110 O108 126.4(8) . .
O109 C110 C111 116.6(9) . .
O39 C40 C41 116.9(6) . .
O38 C40 O39 126.0(6) . .
O38 C40 C41 117.0(7) . .
H3TA C3T H3TB 105.3 . .
H3TC C3T H3TD 104.6 . .
N1T C3T H3TA 103.6 . .
N1T C3T H3TB 103.6 . .
C4T C3T H3TA 103.6 . .
C4T C3T H3TB 103.6 . .
C4T C3T N1T 134.4(11) . .
C5T C3T H3TC 101.6 . .
C5T C3T H3TD 101.6 . .
C5T C3T N2T 141.5(13) . .
N2T C3T H3TC 101.6 . .
N2T C3T H3TD 101.6 . .
O66 C68 C69 115.1(7) . .
O67 C68 O66 125.8(7) . .
O67 C68 C69 119.1(7) . .
O11 C12 O10 125.9(7) . .
O11 C12 C13 118.7(8) . .
O10 C12 C13 115.1(8) . .
C72 C69 C68 109.7(7) . .
C72 C69 C71 110.0(8) . .
C71 C69 C68 108.9(8) . .
C70 C69 C68 107.4(7) . .
C70 C69 C72 110.4(9) . .
C70 C69 C71 110.3(8) . .
O87 C89 O88 125.4(7) . .
O87 C89 C90 116.7(8) . .
O88 C89 C90 117.8(8) . .
C51 C48 C47 113.5(9) . .
C51 C48 C50 112.1(12) . .
C49 C48 C47 110.3(8) . .
C49 C48 C51 111.4(11) . .
C49 C48 C50 104.6(13) . .
C50 C48 C47 104.3(9) . .
C96 C97 C100 108.5(8) . .
C96 C97 C99 105.7(8) . .
C98 C97 C96 111.5(8) . .
C98 C97 C100 110.7(9) . .
C98 C97 C99 110.3(9) . .
C99 C97 C100 110.1(10) . .
C33 C34 C36 107.2(7) . .
C35 C34 C33 112.0(7) . .
C35 C34 C36 100.7(10) . .
C37 C34 C33 111.6(7) . .
C37 C34 C35 119.6(9) . .
C37 C34 C36 104.1(10) . .
C12 C13 C16 108.0(8) . .
C15 C13 C12 108.1(10) . .
C15 C13 C16 109.0(12) . .
C14 C13 C12 109.0(10) . .
C14 C13 C15 107.8(10) . .
C14 C13 C16 114.7(13) . .
O115 C117 C118 117.2(9) . .
O116 C117 O115 125.6(7) . .
O116 C117 C118 116.9(9) . .
H7TA C7T H7TB 105.0 . .
H7TC C7T H7TD 105.6 . .
N1T C7T H7TA 102.7 . .
N1T C7T H7TB 102.7 . .
C8T C7T H7TA 102.7 . .
C8T C7T H7TB 102.7 . .
C8T C7T N1T 137.7(12) . .
N2T C7T H7TC 104.4 . .
N2T C7T H7TD 104.4 . .
C9T C7T H7TC 104.4 . .
C9T C7T H7TD 104.4 . .
C9T C7T N2T 131.3(15) . .
C48 C51 H51A 109.5 . .
C48 C51 H51B 109.5 . .
C48 C51 H51C 109.5 . .
H51A C51 H51B 109.5 . .
H51A C51 H51C 109.5 . .
H51B C51 H51C 109.5 . .
C13 C15 H15A 109.5 . .
C13 C15 H15B 109.5 . .
C13 C15 H15C 109.5 . .
H15A C15 H15B 109.5 . .
H15A C15 H15C 109.5 . .
H15B C15 H15C 109.5 . .
O80 C82 O81 124.2(7) . .
O80 C82 C83 114.7(7) . .
O81 C82 C83 121.0(8) . .
C40 C41 C43 99.7(9) . .
C42 C41 C40 113.5(8) . .
C42 C41 C43 93.2(10) . .
C44 C41 C40 112.9(9) . .
C44 C41 C42 130.1(10) . .
C44 C41 C43 96.2(10) . .
C61 C62 C65 105.7(9) . .
C64 C62 C61 109.5(9) . .
C64 C62 C65 98.5(11) . .
C64 C62 C63 119.2(12) . .
C63 C62 C61 112.2(7) . .
C63 C62 C65 110.1(10) . .
C22 C20 C19 107.6(10) . .
C21 C20 C19 106.1(9) . .
C21 C20 C22 115.3(11) . .
C21 C20 C23 107.0(11) . .
C23 C20 C19 111.0(8) . .
C23 C20 C22 109.8(12) . .
C79 C76 C75 112.4(9) . .
C78 C76 C75 108.5(10) . .
C78 C76 C79 111.7(13) . .
C78 C76 C77 108.5(14) . .
C77 C76 C75 111.7(11) . .
C77 C76 C79 104.0(13) . .
C27 C30 H30A 109.5 . .
C27 C30 H30B 109.5 . .
C27 C30 H30C 109.5 . .
H30A C30 H30B 109.5 . .
H30A C30 H30C 109.5 . .
H30B C30 H30C 109.5 . .
H6TA C6T H6TB 109.5 . .
H6TA C6T H6TC 109.5 . .
H6TB C6T H6TC 109.5 . .
H6TD C6T H6TE 109.5 . .
H6TD C6T H6TF 109.5 . .
H6TE C6T H6TF 109.5 . .
C4T C6T H6TA 109.5 . .
C4T C6T H6TB 109.5 . .
C4T C6T H6TC 109.5 . .
C5T C6T H6TD 109.5 . .
C5T C6T H6TE 109.5 . .
C5T C6T H6TF 109.5 . .
C69 C72 H72A 109.5 . .
C69 C72 H72B 109.5 . .
C69 C72 H72C 109.5 . .
H72A C72 H72B 109.5 . .
H72A C72 H72C 109.5 . .
H72B C72 H72C 109.5 . .
H10A C106 H10B 109.5 . .
H10A C106 H10C 109.5 . .
H10B C106 H10C 109.5 . .
C104 C106 H10A 109.5 . .
C104 C106 H10B 109.5 . .
C104 C106 H10C 109.5 . .
H11A C114 H11B 109.5 . .
H11A C114 H11C 109.5 . .
H11B C114 H11C 109.5 . .
C111 C114 H11A 109.5 . .
C111 C114 H11B 109.5 . .
C111 C114 H11C 109.5 . .
C69 C71 H71A 109.5 . .
C69 C71 H71B 109.5 . .
C69 C71 H71C 109.5 . .
H71A C71 H71B 109.5 . .
H71A C71 H71C 109.5 . .
H71B C71 H71C 109.5 . .
C62 C65 H65A 109.5 . .
C62 C65 H65B 109.5 . .
C62 C65 H65C 109.5 . .
H65A C65 H65B 109.5 . .
H65A C65 H65C 109.5 . .
H65B C65 H65C 109.5 . .
C55 C57 H57A 109.5 . .
C55 C57 H57B 109.5 . .
C55 C57 H57C 109.5 . .
H57A C57 H57B 109.5 . .
H57A C57 H57C 109.5 . .
H57B C57 H57C 109.5 . .
C103 C104 C105 110.2(8) . .
C103 C104 C107 111.5(8) . .
C106 C104 C103 106.7(8) . .
C106 C104 C105 107.4(9) . .
C106 C104 C107 111.0(9) . .
C107 C104 C105 110.1(9) . .
C62 C64 H64A 109.5 . .
C62 C64 H64B 109.5 . .
C62 C64 H64C 109.5 . .
H64A C64 H64B 109.5 . .
H64A C64 H64C 109.5 . .
H64B C64 H64C 109.5 . .
C89 C90 C92 104.7(8) . .
C89 C90 C93 108.8(10) . .
C89 C90 C91 109.2(9) . .
C92 C90 C93 105.9(11) . .
C91 C90 C92 109.5(13) . .
C91 C90 C93 118.0(12) . .
C69 C70 H70A 109.5 . .
C69 C70 H70B 109.5 . .
C69 C70 H70C 109.5 . .
H70A C70 H70B 109.5 . .
H70A C70 H70C 109.5 . .
H70B C70 H70C 109.5 . .
C62 C63 H63A 109.5 . .
C62 C63 H63B 109.5 . .
C62 C63 H63C 109.5 . .
H63A C63 H63B 109.5 . .
H63A C63 H63C 109.5 . .
H63B C63 H63C 109.5 . .
C55 C56 H56A 109.5 . .
C55 C56 H56B 109.5 . .
C55 C56 H56C 109.5 . .
H56A C56 H56B 109.5 . .
H56A C56 H56C 109.5 . .
H56B C56 H56C 109.5 . .
C104 C105 H10D 109.5 . .
C104 C105 H10E 109.5 . .
C104 C105 H10F 109.5 . .
H10D C105 H10E 109.5 . .
H10D C105 H10F 109.5 . .
H10E C105 H10F 109.5 . .
C3T N1T C7T 136.2(9) . .
C3T N1T H1TA 103.1 . .
C3T N1T H1TB 103.1 . .
C7T N1T H1TA 103.1 . .
C7T N1T H1TB 103.1 . .
H1TA N1T H1TB 105.1 . .
C27 C29 H29A 109.5 . .
C27 C29 H29B 109.5 . .
C27 C29 H29C 109.5 . .
H29A C29 H29B 109.5 . .
H29A C29 H29C 109.5 . .
H29B C29 H29C 109.5 . .
C97 C98 H98A 109.5 . .
C97 C98 H98B 109.5 . .
C97 C98 H98C 109.5 . .
H98A C98 H98B 109.5 . .
H98A C98 H98C 109.5 . .
H98B C98 H98C 109.5 . .
C13 C16 H16A 109.5 . .
C13 C16 H16B 109.5 . .
C13 C16 H16C 109.5 . .
H16A C16 H16B 109.5 . .
H16A C16 H16C 109.5 . .
H16B C16 H16C 109.5 . .
H11D C119 H11E 109.5 . .
H11D C119 H11F 109.5 . .
H11E C119 H11F 109.5 . .
C118 C119 H11D 109.5 . .
C118 C119 H11E 109.5 . .
C118 C119 H11F 109.5 . .
C20 C22 H22A 109.5 . .
C20 C22 H22B 109.5 . .
C20 C22 H22C 109.5 . .
H22A C22 H22B 109.5 . .
H22A C22 H22C 109.5 . .
H22B C22 H22C 109.5 . .
C97 C100 H10G 109.5 . .
C97 C100 H10H 109.5 . .
C97 C100 H10I 109.5 . .
H10G C100 H10H 109.5 . .
H10G C100 H10I 109.5 . .
H10H C100 H10I 109.5 . .
C104 C107 H10J 109.5 . .
C104 C107 H10K 109.5 . .
C104 C107 H10L 109.5 . .
H10J C107 H10K 109.5 . .
H10J C107 H10L 109.5 . .
H10K C107 H10L 109.5 . .
C34 C35 H35A 109.5 . .
C34 C35 H35B 109.5 . .
C34 C35 H35C 109.5 . .
H35A C35 H35B 109.5 . .
H35A C35 H35C 109.5 . .
H35B C35 H35C 109.5 . .
C20 C21 H21A 109.5 . .
C20 C21 H21B 109.5 . .
C20 C21 H21C 109.5 . .
H21A C21 H21B 109.5 . .
H21A C21 H21C 109.5 . .
H21B C21 H21C 109.5 . .
C55 C58 H58A 109.5 . .
C55 C58 H58B 109.5 . .
C55 C58 H58C 109.5 . .
H58A C58 H58B 109.5 . .
H58A C58 H58C 109.5 . .
H58B C58 H58C 109.5 . .
C27 C28 H28A 109.5 . .
C27 C28 H28B 109.5 . .
C27 C28 H28C 109.5 . .
H28A C28 H28B 109.5 . .
H28A C28 H28C 109.5 . .
H28B C28 H28C 109.5 . .
C41 C42 H42A 109.5 . .
C41 C42 H42B 109.5 . .
C41 C42 H42C 109.5 . .
H42A C42 H42B 109.5 . .
H42A C42 H42C 109.5 . .
H42B C42 H42C 109.5 . .
C34 C37 H37A 109.5 . .
C34 C37 H37B 109.5 . .
C34 C37 H37C 109.5 . .
H37A C37 H37B 109.5 . .
H37A C37 H37C 109.5 . .
H37B C37 H37C 109.5 . .
C84 C83 C82 109.3(9) . .
C84 C83 C85 99.4(10) . .
C85 C83 C82 110.8(10) . .
C86 C83 C82 110.4(11) . .
C86 C83 C84 115.5(12) . .
C86 C83 C85 111.1(11) . .
C90 C92 H92A 109.5 . .
C90 C92 H92B 109.5 . .
C90 C92 H92C 109.5 . .
H92A C92 H92B 109.5 . .
H92A C92 H92C 109.5 . .
H92B C92 H92C 109.5 . .
C119 C118 C117 106.8(11) . .
C121 C118 C117 113.0(10) . .
C121 C118 C119 109.3(13) . .
C120 C118 C117 107.7(12) . .
C120 C118 C119 111.3(14) . .
C120 C118 C121 108.7(15) . .
C97 C99 H99A 109.5 . .
C97 C99 H99B 109.5 . .
C97 C99 H99C 109.5 . .
H99A C99 H99B 109.5 . .
H99A C99 H99C 109.5 . .
H99B C99 H99C 109.5 . .
C48 C49 H49A 109.5 . .
C48 C49 H49B 109.5 . .
C48 C49 H49C 109.5 . .
H49A C49 H49B 109.5 . .
H49A C49 H49C 109.5 . .
H49B C49 H49C 109.5 . .
C34 C36 H36A 109.5 . .
C34 C36 H36B 109.5 . .
C34 C36 H36C 109.5 . .
H36A C36 H36B 109.5 . .
H36A C36 H36C 109.5 . .
H36B C36 H36C 109.5 . .
C13 C14 H14A 109.5 . .
C13 C14 H14B 109.5 . .
C13 C14 H14C 109.5 . .
H14A C14 H14B 109.5 . .
H14A C14 H14C 109.5 . .
H14B C14 H14C 109.5 . .
C110 C111 C113 100.0(11) . .
C114 C111 C110 114.0(10) . .
C114 C111 C113 106.5(12) . .
C112 C111 C110 113.6(13) . .
C112 C111 C114 117.7(15) . .
C112 C111 C113 102.2(11) . .
C118 C121 H12A 109.5 . .
C118 C121 H12B 109.5 . .
C118 C121 H12C 109.5 . .
H12A C121 H12B 109.5 . .
H12A C121 H12C 109.5 . .
H12B C121 H12C 109.5 . .
C20 C23 H23A 109.5 . .
C20 C23 H23B 109.5 . .
C20 C23 H23C 109.5 . .
H23A C23 H23B 109.5 . .
H23A C23 H23C 109.5 . .
H23B C23 H23C 109.5 . .
H10M C10T H10N 109.5 . .
H10M C10T H10O 109.5 . .
H10N C10T H10O 109.5 . .
H10P C10T H10Q 109.5 . .
H10P C10T H10R 109.5 . .
H10Q C10T H10R 109.5 . .
C8T C10T H10M 109.5 . .
C8T C10T H10N 109.5 . .
C8T C10T H10O 109.5 . .
C9T C10T H10P 109.5 . .
C9T C10T H10Q 109.5 . .
C9T C10T H10R 109.5 . .
C90 C93 H93A 109.5 . .
C90 C93 H93B 109.5 . .
C90 C93 H93C 109.5 . .
H93A C93 H93B 109.5 . .
H93A C93 H93C 109.5 . .
H93B C93 H93C 109.5 . .
C41 C44 H44A 109.5 . .
C41 C44 H44B 109.5 . .
C41 C44 H44C 109.5 . .
H44A C44 H44B 109.5 . .
H44A C44 H44C 109.5 . .
H44B C44 H44C 109.5 . .
C118 C120 H12D 109.5 . .
C118 C120 H12E 109.5 . .
C118 C120 H12F 109.5 . .
H12D C120 H12E 109.5 . .
H12D C120 H12F 109.5 . .
H12E C120 H12F 109.5 . .
C76 C79 H79A 109.5 . .
C76 C79 H79B 109.5 . .
C76 C79 H79C 109.5 . .
H79A C79 H79B 109.5 . .
H79A C79 H79C 109.5 . .
H79B C79 H79C 109.5 . .
C83 C84 H84A 109.5 . .
C83 C84 H84B 109.5 . .
C83 C84 H84C 109.5 . .
H84A C84 H84B 109.5 . .
H84A C84 H84C 109.5 . .
H84B C84 H84C 109.5 . .
C111 C113 H11G 109.5 . .
C111 C113 H11H 109.5 . .
C111 C113 H11I 109.5 . .
H11G C113 H11H 109.5 . .
H11G C113 H11I 109.5 . .
H11H C113 H11I 109.5 . .
C76 C78 H78A 109.5 . .
C76 C78 H78B 109.5 . .
C76 C78 H78C 109.5 . .
H78A C78 H78B 109.5 . .
H78A C78 H78C 109.5 . .
H78B C78 H78C 109.5 . .
C83 C85 H85A 109.5 . .
C83 C85 H85B 109.5 . .
C83 C85 H85C 109.5 . .
H85A C85 H85B 109.5 . .
H85A C85 H85C 109.5 . .
H85B C85 H85C 109.5 . .
C90 C91 H91A 109.5 . .
C90 C91 H91B 109.5 . .
C90 C91 H91C 109.5 . .
H91A C91 H91B 109.5 . .
H91A C91 H91C 109.5 . .
H91B C91 H91C 109.5 . .
C7T C8T C10T 127(2) . .
C7T C8T H8TA 105.5 . .
C7T C8T H8TB 105.5 . .
C10T C8T H8TA 105.5 . .
C10T C8T H8TB 105.5 . .
H8TA C8T H8TB 106.1 . .
C76 C77 H77A 109.5 . .
C76 C77 H77B 109.5 . .
C76 C77 H77C 109.5 . .
H77A C77 H77B 109.5 . .
H77A C77 H77C 109.5 . .
H77B C77 H77C 109.5 . .
C3T C4T H4TA 103.7 . .
C3T C4T H4TB 103.7 . .
C6T C4T C3T 134.2(12) . .
C6T C4T H4TA 103.7 . .
C6T C4T H4TB 103.7 . .
H4TA C4T H4TB 105.3 . .
C48 C50 H50A 109.5 . .
C48 C50 H50B 109.5 . .
C48 C50 H50C 109.5 . .
H50A C50 H50B 109.5 . .
H50A C50 H50C 109.5 . .
H50B C50 H50C 109.5 . .
C83 C86 H86A 109.5 . .
C83 C86 H86B 109.5 . .
C83 C86 H86C 109.5 . .
H86A C86 H86B 109.5 . .
H86A C86 H86C 109.5 . .
H86B C86 H86C 109.5 . .
C111 C112 H11J 109.5 . .
C111 C112 H11K 109.5 . .
C111 C112 H11L 109.5 . .
H11J C112 H11K 109.5 . .
H11J C112 H11L 109.5 . .
H11K C112 H11L 109.5 . .
C41 C43 H43A 109.5 . .
C41 C43 H43B 109.5 . .
C41 C43 H43C 109.5 . .
H43A C43 H43B 109.5 . .
H43A C43 H43C 109.5 . .
H43B C43 H43C 109.5 . .
O1S C2S O1S 68.2(2) . 3_556
O1S C2S H2SA 156.3 3_556 .
O1S C2S H2SA 110.0 . .
O1S C2S H2SB 54.3 3_556 .
O1S C2S H2SB 110.0 . .
O1S C2S C3S 108.6(17) . .
O1S C2S C3S 92(4) 3_556 .
H2SA C2S H2SB 108.3 . .
C3S C2S H2SA 110.0 . .
C3S C2S H2SB 110.0 . .
C2S C3S H3SA 109.5 . .
C2S C3S H3SB 109.5 . .
C2S C3S H3SC 109.5 . .
H3SA C3S H3SB 109.5 . .
H3SA C3S H3SC 109.5 . .
H3SB C3S H3SC 109.5 . .
O60 Ti5 O53 90.8(2) . .
O60 Ti5 O66 86.6(2) . .
O60 Ti5 O73 86.3(2) . .
O60 Ti5 Ti4 70.80(15) . .
O60 Ti5 Ti6 149.48(16) . .
O53 Ti5 O66 86.8(2) . .
O53 Ti5 Ti4 74.16(15) . .
O53 Ti5 Ti6 110.71(16) . .
O66 Ti5 Ti4 149.84(16) . .
O66 Ti5 Ti6 73.76(16) . .
O73 Ti5 O53 177.0(2) . .
O73 Ti5 O66 92.1(2) . .
O73 Ti5 Ti4 105.69(16) . .
O73 Ti5 Ti6 71.60(16) . .
Ti6 Ti5 Ti4 134.66(4) . .
O5 Ti5 O60 173.0(9) . .
O5 Ti5 O53 96.1(10) . .
O5 Ti5 O66 94.7(11) . .
O5 Ti5 O73 86.7(10) . .
O5 Ti5 Ti4 110.2(12) . .
O5 Ti5 Ti6 26.7(12) . .
O5 Ti5 O4 90.9(13) . .
O4 Ti5 O60 87.5(8) . .
O4 Ti5 O53 95.6(9) . .
O4 Ti5 O66 173.7(7) . .
O4 Ti5 O73 85.3(9) . .
O4 Ti5 Ti4 27.7(10) . .
O4 Ti5 Ti6 110.7(9) . .
O59 Ti4 Ti5 73.95(15) . .
O59 Ti4 Ti3 151.36(15) . .
O39 Ti4 O59 86.6(2) . .
O39 Ti4 O52 86.7(2) . .
O39 Ti4 O46 90.9(2) . .
O39 Ti4 Ti5 149.30(14) . .
O39 Ti4 Ti3 71.06(13) . .
O52 Ti4 O59 90.2(2) . .
O52 Ti4 O46 177.4(2) . .
O52 Ti4 Ti5 70.22(14) . .
O52 Ti4 Ti3 105.64(14) . .
O46 Ti4 O59 88.6(2) . .
O46 Ti4 Ti5 111.60(15) . .
O46 Ti4 Ti3 74.56(14) . .
Ti5 Ti4 Ti3 133.60(4) . .
O4 Ti4 O59 85.0(7) . .
O4 Ti4 O39 171.1(7) . .
O4 Ti4 O52 96.1(9) . .
O4 Ti4 O46 86.1(9) . .
O4 Ti4 Ti5 28.5(9) . .
O4 Ti4 Ti3 116.0(8) . .
O4 Ti4 O3 93.2(11) . .
O3 Ti4 O59 173.4(7) . .
O3 Ti4 O39 94.9(9) . .
O3 Ti4 O52 96.4(7) . .
O3 Ti4 O46 84.9(7) . .
O3 Ti4 Ti5 107.2(10) . .
O3 Ti4 Ti3 26.5(10) . .
O25 Ti3 O45 176.0(2) . .
O25 Ti3 O38 86.7(2) . .
O25 Ti3 Ti4 111.42(14) . .
O25 Ti3 Ti2 73.49(13) . .
O45 Ti3 Ti4 70.83(13) . .
O45 Ti3 Ti2 107.52(14) . .
O32 Ti3 O25 89.4(2) . .
O32 Ti3 O45 87.3(2) . .
O32 Ti3 O38 87.2(2) . .
O32 Ti3 Ti4 150.24(15) . .
O32 Ti3 Ti2 71.86(14) . .
O38 Ti3 O45 90.9(2) . .
O38 Ti3 Ti4 73.61(14) . .
O38 Ti3 Ti2 150.93(15) . .
Ti2 Ti3 Ti4 133.17(4) . .
O3 Ti3 O25 96.8(9) . .
O3 Ti3 O45 86.5(9) . .
O3 Ti3 O32 173.4(8) . .
O3 Ti3 O38 95.4(8) . .
O3 Ti3 Ti4 27.5(10) . .
O3 Ti3 Ti2 107.7(9) . .
O3 Ti3 O2 88.7(12) . .
O2 Ti3 O25 96.0(9) . .
O2 Ti3 O45 86.1(9) . .
O2 Ti3 O32 88.4(10) . .
O2 Ti3 O38 174.8(8) . .
O2 Ti3 Ti4 109.3(11) . .
O2 Ti3 Ti2 28.2(11) . .
O11 Ti2 Ti3 149.73(15) . .
O11 Ti2 Ti1 71.13(14) . .
O11 Ti2 O1 86.1(6) . .
O31 Ti2 O11 85.6(2) . .
O31 Ti2 Ti3 73.16(14) . .
O31 Ti2 Ti1 149.86(14) . .
O31 Ti2 O1 171.6(6) . .
O24 Ti2 O11 87.3(2) . .
O24 Ti2 O31 90.1(2) . .
O24 Ti2 Ti3 71.82(14) . .
O24 Ti2 Ti1 107.09(16) . .
O24 Ti2 O1 90.2(10) . .
O18 Ti2 O11 90.4(2) . .
O18 Ti2 O31 87.2(2) . .
O18 Ti2 O24 176.6(2) . .
O18 Ti2 Ti3 109.32(15) . .
O18 Ti2 Ti1 74.46(15) . .
O18 Ti2 O1 92.2(10) . .
Ti1 Ti2 Ti3 135.26(4) . .
O2 Ti2 O11 171.6(8) . .
O2 Ti2 O31 86.5(9) . .
O2 Ti2 O24 95.4(10) . .
O2 Ti2 O18 86.5(10) . .
O2 Ti2 Ti3 27.5(11) . .
O2 Ti2 Ti1 115.3(10) . .
O2 Ti2 O1 101.8(10) . .
O1 Ti2 Ti3 114.8(7) . .
O1 Ti2 Ti1 23.7(8) . .
O17 Ti1 O10 91.0(3) . .
O17 Ti1 O109 177.3(3) . .
O17 Ti1 Ti2 70.79(16) . .
O17 Ti1 Ti8 106.88(19) . .
O116 Ti1 O17 88.1(3) . .
O116 Ti1 O10 85.9(3) . .
O116 Ti1 O109 89.6(3) . .
O116 Ti1 Ti2 149.7(2) . .
O116 Ti1 Ti8 70.87(18) . .
O10 Ti1 Ti2 73.30(17) . .
O10 Ti1 Ti8 149.75(18) . .
O109 Ti1 O10 87.6(3) . .
O109 Ti1 Ti2 110.86(19) . .
O109 Ti1 Ti8 73.54(17) . .
Ti2 Ti1 Ti8 135.23(5) . .
O1 Ti1 O17 93.8(11) . .
O1 Ti1 O116 172.1(9) . .
O1 Ti1 O10 86.4(9) . .
O1 Ti1 O109 88.4(11) . .
O1 Ti1 Ti2 27.0(10) . .
O1 Ti1 Ti8 115.7(9) . .
O1 Ti1 O8 98.7(14) . .
O8 Ti1 O17 89.2(16) . .
O8 Ti1 O116 89.0(12) . .
O8 Ti1 O10 174.9(12) . .
O8 Ti1 O109 92.0(16) . .
O8 Ti1 Ti2 111.5(14) . .
O8 Ti1 Ti8 26.2(16) . .
O102 Ti8 O95 89.1(3) . .
O102 Ti8 Ti1 110.83(18) . .
O102 Ti8 Ti7 73.34(15) . .
O115 Ti8 O102 87.7(3) . .
O115 Ti8 O108 90.0(3) . .
O115 Ti8 O95 85.0(2) . .
O115 Ti8 Ti1 73.87(17) . .
O115 Ti8 Ti7 149.71(18) . .
O108 Ti8 O102 176.2(3) . .
O108 Ti8 O95 87.7(3) . .
O108 Ti8 Ti1 71.33(16) . .
O108 Ti8 Ti7 107.49(18) . .
O95 Ti8 Ti1 149.79(18) . .
O95 Ti8 Ti7 71.62(16) . .
Ti7 Ti8 Ti1 134.68(5) . .
O8 Ti8 O102 90.2(16) . .
O8 Ti8 O115 87.9(9) . .
O8 Ti8 O108 92.7(16) . .
O8 Ti8 O95 172.8(9) . .
O8 Ti8 Ti1 25.9(14) . .
O8 Ti8 Ti7 115.0(10) . .
O8 Ti8 O7 92.0(17) . .
O7 Ti8 O102 89.4(18) . .
O7 Ti8 O115 177.2(18) . .
O7 Ti8 O108 92.8(18) . .
O7 Ti8 O95 95.1(15) . .
O7 Ti8 Ti1 107.1(17) . .
O7 Ti8 Ti7 28.7(18) . .
O94 Ti7 O88 86.0(3) . .
O94 Ti7 Ti8 73.45(18) . .
O94 Ti7 Ti6 150.53(18) . .
O81 Ti7 O94 87.8(3) . .
O81 Ti7 O101 177.1(3) . .
O81 Ti7 O88 90.7(3) . .
O81 Ti7 Ti8 108.28(19) . .
O81 Ti7 Ti6 73.02(16) . .
O101 Ti7 O94 89.4(3) . .
O101 Ti7 O88 88.1(3) . .
O101 Ti7 Ti8 71.84(16) . .
O101 Ti7 Ti6 109.13(18) . .
O88 Ti7 Ti8 151.08(17) . .
O88 Ti7 Ti6 72.36(17) . .
Ti8 Ti7 Ti6 133.34(5) . .
O7 Ti7 O94 95.9(13) . .
O7 Ti7 O81 90.8(19) . .
O7 Ti7 O101 90.5(19) . .
O7 Ti7 O88 177.7(14) . .
O7 Ti7 Ti8 29.4(17) . .
O7 Ti7 Ti6 106.3(14) . .
O6 Ti7 O94 173.2(9) . .
O6 Ti7 O81 95.1(11) . .
O6 Ti7 O101 87.5(11) . .
O6 Ti7 O88 87.8(10) . .
O6 Ti7 Ti8 111.3(11) . .
O6 Ti7 Ti6 27.4(12) . .
O6 Ti7 O7 90.2(16) . .
O80 Ti6 O74 178.4(2) . .
O80 Ti6 O87 91.8(3) . .
O80 Ti6 O67 87.2(2) . .
O80 Ti6 Ti5 105.98(16) . .
O80 Ti6 Ti7 72.03(16) . .
O74 Ti6 O87 87.8(3) . .
O74 Ti6 O67 91.2(3) . .
O74 Ti6 Ti5 73.76(16) . .
O74 Ti6 Ti7 109.30(17) . .
O87 Ti6 O67 86.2(2) . .
O87 Ti6 Ti5 150.08(18) . .
O87 Ti6 Ti7 72.42(16) . .
O67 Ti6 Ti5 71.23(17) . .
O67 Ti6 Ti7 149.23(18) . .
Ti5 Ti6 Ti7 135.57(4) . .
O5 Ti6 O80 94.8(10) . .
O5 Ti6 O74 85.6(10) . .
O5 Ti6 O87 173.3(9) . .
O5 Ti6 O67 95.2(11) . .
O5 Ti6 Ti5 27.3(12) . .
O5 Ti6 Ti7 108.7(12) . .
O5 Ti6 O6 91.4(14) . .
O6 Ti6 O80 94.2(12) . .
O6 Ti6 O74 87.4(12) . .
O6 Ti6 O87 87.0(9) . .
O6 Ti6 O67 173.1(9) . .
O6 Ti6 Ti5 114.7(11) . .
O6 Ti6 Ti7 27.3(13) . .
Ti6 O5 Ti5 126(2) . .
Ti4 O4 Ti5 123.8(17) . .
Ti3 O3 Ti4 126.1(17) . .
Ti3 O2 Ti2 124.3(19) . .
Ti1 O1 Ti2 129.3(17) . .
Ti1 O8 Ti8 128(3) . .
Ti7 O7 Ti8 122(3) . .
Ti7 O6 Ti6 125(2) . .
C3T C5T H5TA 103.7 . .
C3T C5T H5TB 103.7 . .
C6T C5T C3T 134.2(12) . .
C6T C5T H5TA 103.7 . .
C6T C5T H5TB 103.7 . .
H5TA C5T H5TB 105.3 . .
C3T N2T H2TA 103.1 . .
C3T N2T H2TB 103.1 . .
C7T N2T C3T 136.2(9) . .
C7T N2T H2TA 103.1 . .
C7T N2T H2TB 103.1 . .
H2TA N2T H2TB 105.1 . .
C7T C9T H9TA 105.5 . .
C7T C9T H9TB 105.5 . .
C10T C9T C7T 127.2(15) . .
C10T C9T H9TA 105.5 . .
C10T C9T H9TB 105.5 . .
H9TA C9T H9TB 106.1 . .

loop_
_geom_bond_atom_site_label_1
_geom_bond_atom_site_label_2
_geom_bond_distance
_geom_bond_site_symmetry_2
Cr4 F3 1.905(8) .
Cr4 F4 1.915(9) .
Cr4 O59 1.983(4) .
Cr4 O39 1.968(5) .
Cr4 O52 1.970(5) .
Cr4 O46 1.970(5) .
Cr2 F2 1.899(10) .
Cr2 F1 1.885(8) .
Cr2 O11 1.969(5) .
Cr2 O31 1.960(5) .
Cr2 O24 1.959(5) .
Cr2 O18 1.951(5) .
Cr3 F2 1.904(9) .
Cr3 F3 1.909(8) .
Cr3 O25 1.973(5) .
Cr3 O45 1.980(5) .
Cr3 O32 1.971(5) .
Cr3 O38 1.979(5) .
Cr6 F6 1.903(10) .
Cr6 F5 1.910(11) .
Cr6 O80 1.955(5) .
Cr6 O74 1.970(6) .
Cr6 O87 1.974(5) .
Cr6 O67 1.976(5) .
Cr5 F4 1.909(8) .
Cr5 F5 1.902(10) .
Cr5 O60 1.967(5) .
Cr5 O53 1.970(5) .
Cr5 O66 1.975(5) .
Cr5 O73 1.969(5) .
Cr8 F7 1.883(15) .
Cr8 F8 1.904(15) .
Cr8 O102 1.965(6) .
Cr8 O115 1.951(5) .
Cr8 O108 1.958(6) .
Cr8 O95 1.981(6) .
Cr7 F7 1.903(17) .
Cr7 F6 1.923(11) .
Cr7 O94 1.968(6) .
Cr7 O81 1.953(6) .
Cr7 O101 1.955(6) .
Cr7 O88 1.972(6) .
Cr1 F1 1.928(7) .
Cr1 F8 1.929(13) .
Cr1 O17 1.964(7) .
Cr1 O116 1.962(6) .
Cr1 O10 1.992(6) .
Cr1 O109 1.981(7) .
O25 C26 1.255(8) .
O25 Ti3 1.973(5) .
O11 C12 1.207(9) .
O11 Ti2 1.969(5) .
O59 C61 1.259(8) .
O59 Ti4 1.983(4) .
O39 C40 1.247(8) .
O39 Ti4 1.968(5) .
O45 C47 1.254(8) .
O45 Ti3 1.980(5) .
O31 C33 1.233(8) .
O31 Ti2 1.960(5) .
O52 C54 1.259(8) .
O52 Ti4 1.970(5) .
O46 C47 1.248(8) .
O46 Ti4 1.970(5) .
O32 C33 1.256(8) .
O32 Ti3 1.971(5) .
O60 C61 1.251(9) .
O60 Ti5 1.967(5) .
O24 C26 1.239(8) .
O24 Ti2 1.959(5) .
O53 C54 1.247(8) .
O53 Ti5 1.970(5) .
O18 C19 1.230(8) .
O18 Ti2 1.951(5) .
O38 C40 1.247(8) .
O38 Ti3 1.979(5) .
O102 C103 1.243(9) .
O102 Ti8 1.965(6) .
O66 C68 1.255(9) .
O66 Ti5 1.975(5) .
O94 C96 1.241(9) .
O94 Ti7 1.968(6) .
O80 C82 1.206(9) .
O80 Ti6 1.955(6) .
C33 C34 1.522(10) .
O115 C117 1.271(10) .
O115 Ti8 1.951(5) .
O108 C110 1.256(10) .
O108 Ti8 1.958(6) .
C61 C62 1.524(10) .
O17 C19 1.276(10) .
O17 Ti1 1.964(7) .
C26 C27 1.521(10) .
O74 C75 1.230(9) .
O74 Ti6 1.970(6) .
O73 C75 1.263(9) .
O73 Ti5 1.969(5) .
O81 C82 1.288(6) .
O81 Ti7 1.953(6) .
O87 C89 1.220(9) .
O87 Ti6 1.974(5) .
O116 C117 1.222(10) .
O116 Ti1 1.962(6) .
O101 C103 1.234(9) .
O101 Ti7 1.955(6) .
O67 C68 1.224(9) .
O67 Ti6 1.976(5) .
C47 C48 1.536(10) .
C55 C54 1.505(10) .
C55 C57 1.526(12) .
C55 C56 1.538(12) .
C55 C58 1.510(12) .
O95 C96 1.232(9) .
O95 Ti8 1.981(6) .
O10 C12 1.232(10) .
O10 Ti1 1.992(6) .
O109 C110 1.224(10) .
O109 Ti1 1.981(7) .
C19 C20 1.535(12) .
C103 C104 1.526(11) .
O88 C89 1.239(10) .
O88 Ti7 1.972(6) .
C96 C97 1.507(11) .
C27 C30 1.521(12) .
C27 C29 1.490(13) .
C27 C28 1.522(13) .
C75 C76 1.516(12) .
C110 C111 1.555(15) .
C40 C41 1.524(10) .
C3T H3TA 0.9900 .
C3T H3TB 0.9900 .
C3T H3TC 0.9900 .
C3T H3TD 0.9900 .
C3T N1T 1.383(8) .
C3T C4T 1.288(6) .
C3T C5T 1.288(6) .
C3T N2T 1.383(8) .
C68 C69 1.546(11) .
C12 C13 1.535(11) .
C69 C72 1.513(13) .
C69 C71 1.516(13) .
C69 C70 1.508(13) .
C89 C90 1.504(11) .
C48 C51 1.471(16) .
C48 C49 1.462(15) .
C48 C50 1.484(19) .
C97 C98 1.506(13) .
C97 C100 1.560(15) .
C97 C99 1.547(14) .
C34 C35 1.488(14) .
C34 C37 1.476(14) .
C34 C36 1.536(15) .
C13 C15 1.518(17) .
C13 C16 1.545(16) .
C13 C14 1.486(19) .
C117 C118 1.530(12) .
C7T H7TA 0.9900 .
C7T H7TB 0.9900 .
C7T H7TC 0.9900 .
C7T H7TD 0.9900 .
C7T N1T 1.383(8) .
C7T C8T 1.29(2) .
C7T N2T 1.383(8) .
C7T C9T 1.288(6) .
C51 H51A 0.9800 .
C51 H51B 0.9800 .
C51 H51C 0.9800 .
C15 H15A 0.9800 .
C15 H15B 0.9800 .
C15 H15C 0.9800 .
C82 C83 1.517(13) .
C41 C42 1.424(14) .
C41 C44 1.331(14) .
C41 C43 1.767(19) .
C62 C65 1.588(18) .
C62 C64 1.437(17) .
C62 C63 1.507(15) .
C20 C22 1.520(18) .
C20 C21 1.497(15) .
C20 C23 1.517(17) .
C76 C79 1.473(16) .
C76 C78 1.448(17) .
C76 C77 1.461(18) .
C30 H30A 0.9800 .
C30 H30B 0.9800 .
C30 H30C 0.9800 .
C6T H6TA 0.9800 .
C6T H6TB 0.9800 .
C6T H6TC 0.9800 .
C6T H6TD 0.9800 .
C6T H6TE 0.9800 .
C6T H6TF 0.9800 .
C6T C4T 1.288(6) .
C6T C5T 1.288(6) .
C72 H72A 0.9800 .
C72 H72B 0.9800 .
C72 H72C 0.9800 .
C106 H10A 0.9800 .
C106 H10B 0.9800 .
C106 H10C 0.9800 .
C106 C104 1.522(15) .
C114 H11A 0.9800 .
C114 H11B 0.9800 .
C114 H11C 0.9800 .
C114 C111 1.408(17) .
C71 H71A 0.9800 .
C71 H71B 0.9800 .
C71 H71C 0.9800 .
C65 H65A 0.9800 .
C65 H65B 0.9800 .
C65 H65C 0.9800 .
C57 H57A 0.9800 .
C57 H57B 0.9800 .
C57 H57C 0.9800 .
C104 C105 1.567(14) .
C104 C107 1.528(15) .
C64 H64A 0.9800 .
C64 H64B 0.9800 .
C64 H64C 0.9800 .
C90 C92 1.540(17) .
C90 C93 1.544(18) .
C90 C91 1.518(17) .
C70 H70A 0.9800 .
C70 H70B 0.9800 .
C70 H70C 0.9800 .
C63 H63A 0.9800 .
C63 H63B 0.9800 .
C63 H63C 0.9800 .
C56 H56A 0.9800 .
C56 H56B 0.9800 .
C56 H56C 0.9800 .
C105 H10D 0.9800 .
C105 H10E 0.9800 .
C105 H10F 0.9800 .
N1T H1TA 0.9100 .
N1T H1TB 0.9100 .
C29 H29A 0.9800 .
C29 H29B 0.9800 .
C29 H29C 0.9800 .
C98 H98A 0.9800 .
C98 H98B 0.9800 .
C98 H98C 0.9800 .
C16 H16A 0.9800 .
C16 H16B 0.9800 .
C16 H16C 0.9800 .
C119 H11D 0.9800 .
C119 H11E 0.9800 .
C119 H11F 0.9800 .
C119 C118 1.53(2) .
C22 H22A 0.9800 .
C22 H22B 0.9800 .
C22 H22C 0.9800 .
C100 H10G 0.9800 .
C100 H10H 0.9800 .
C100 H10I 0.9800 .
C107 H10J 0.9800 .
C107 H10K 0.9800 .
C107 H10L 0.9800 .
C35 H35A 0.9800 .
C35 H35B 0.9800 .
C35 H35C 0.9800 .
C21 H21A 0.9800 .
C21 H21B 0.9800 .
C21 H21C 0.9800 .
C58 H58A 0.9800 .
C58 H58B 0.9800 .
C58 H58C 0.9800 .
C28 H28A 0.9800 .
C28 H28B 0.9800 .
C28 H28C 0.9800 .
C42 H42A 0.9800 .
C42 H42B 0.9800 .
C42 H42C 0.9800 .
C37 H37A 0.9800 .
C37 H37B 0.9800 .
C37 H37C 0.9800 .
C83 C84 1.493(12) .
C83 C85 1.507(12) .
C83 C86 1.406(12) .
C92 H92A 0.9800 .
C92 H92B 0.9800 .
C92 H92C 0.9800 .
C118 C121 1.458(17) .
C118 C120 1.41(2) .
C99 H99A 0.9800 .
C99 H99B 0.9800 .
C99 H99C 0.9800 .
C49 H49A 0.9800 .
C49 H49B 0.9800 .
C49 H49C 0.9800 .
C36 H36A 0.9800 .
C36 H36B 0.9800 .
C36 H36C 0.9800 .
C14 H14A 0.9800 .
C14 H14B 0.9800 .
C14 H14C 0.9800 .
C111 C113 1.65(2) .
C111 C112 1.375(19) .
C121 H12A 0.9800 .
C121 H12B 0.9800 .
C121 H12C 0.9800 .
C23 H23A 0.9800 .
C23 H23B 0.9800 .
C23 H23C 0.9800 .
C10T H10M 0.9800 .
C10T H10N 0.9800 .
C10T H10O 0.9800 .
C10T H10P 0.9800 .
C10T H10Q 0.9800 .
C10T H10R 0.9800 .
C10T C8T 1.288(6) .
C10T C9T 1.288(6) .
C93 H93A 0.9800 .
C93 H93B 0.9800 .
C93 H93C 0.9800 .
C44 H44A 0.9800 .
C44 H44B 0.9800 .
C44 H44C 0.9800 .
C120 H12D 0.9800 .
C120 H12E 0.9800 .
C120 H12F 0.9800 .
C79 H79A 0.9800 .
C79 H79B 0.9800 .
C79 H79C 0.9800 .
C84 H84A 0.9800 .
C84 H84B 0.9800 .
C84 H84C 0.9800 .
C113 H11G 0.9800 .
C113 H11H 0.9800 .
C113 H11I 0.9800 .
C78 H78A 0.9800 .
C78 H78B 0.9800 .
C78 H78C 0.9800 .
C85 H85A 0.9800 .
C85 H85B 0.9800 .
C85 H85C 0.9800 .
C91 H91A 0.9800 .
C91 H91B 0.9800 .
C91 H91C 0.9800 .
C8T H8TA 0.9900 .
C8T H8TB 0.9900 .
C77 H77A 0.9800 .
C77 H77B 0.9800 .
C77 H77C 0.9800 .
C4T H4TA 0.9900 .
C4T H4TB 0.9900 .
C50 H50A 0.9800 .
C50 H50B 0.9800 .
C50 H50C 0.9800 .
C86 H86A 0.9800 .
C86 H86B 0.9800 .
C86 H86C 0.9800 .
C112 H11J 0.9800 .
C112 H11K 0.9800 .
C112 H11L 0.9800 .
C43 H43A 0.9800 .
C43 H43B 0.9800 .
C43 H43C 0.9800 .
O1S C2S 1.450(2) .
C2S O1S 1.450(2) 3_556
C2S H2SA 0.9900 .
C2S H2SB 0.9900 .
C2S C3S 1.540(19) .
C3S H3SA 0.9800 .
C3S H3SB 0.9800 .
C3S H3SC 0.9800 .
Ti5 Ti4 3.3749(16) .
Ti5 Ti6 3.3708(16) .
Ti5 O5 1.91(4) .
Ti5 O4 1.94(3) .
Ti4 Ti3 3.3833(14) .
Ti4 O4 1.89(3) .
Ti4 O3 1.93(3) .
Ti3 Ti2 3.3722(14) .
Ti3 O3 1.87(3) .
Ti3 O2 1.89(3) .
Ti2 Ti1 3.3528(16) .
Ti2 O2 1.93(4) .
Ti2 O1 1.97(3) .
Ti1 Ti8 3.3733(17) .
Ti1 O1 1.74(3) .
Ti1 O8 1.87(5) .
Ti8 Ti7 3.3593(16) .
Ti8 O8 1.89(5) .
Ti8 O7 1.94(6) .
Ti7 Ti6 3.3773(16) .
Ti7 O7 1.90(6) .
Ti7 O6 1.90(4) .
Ti6 O5 1.87(4) .
Ti6 O6 1.91(4) .
C5T H5TA 0.9900 .
C5T H5TB 0.9900 .
N2T H2TA 0.9100 .
N2T H2TB 0.9100 .
C9T H9TA 0.9900 .
C9T H9TB 0.9900 .

loop_
_geom_torsion_atom_site_label_1
_geom_torsion_atom_site_label_2
_geom_torsion_atom_site_label_3
_geom_torsion_atom_site_label_4
_geom_torsion
Cr4 O59 C61 O60 -13.6(11)
Cr4 O59 C61 C62 166.6(6)
Cr4 O39 C40 O38 19.2(12)
Cr4 O39 C40 C41 -159.2(7)
Cr4 O52 C54 O53 -11.7(11)
Cr4 O52 C54 C55 171.0(5)
Cr4 O46 C47 O45 12.5(10)
Cr4 O46 C47 C48 -162.8(6)
Cr2 O11 C12 O10 8.0(17)
Cr2 O11 C12 C13 -166.6(8)
Cr2 O31 C33 O32 -4.0(12)
Cr2 O31 C33 C34 177.6(5)
Cr2 O24 C26 O25 -1.7(11)
Cr2 O24 C26 C27 -178.2(5)
Cr2 O18 C19 O17 5.8(11)
Cr2 O18 C19 C20 -169.1(6)
Cr3 O25 C26 O24 -10.4(11)
Cr3 O25 C26 C27 166.0(5)
Cr3 O45 C47 O46 10.1(11)
Cr3 O45 C47 C48 -174.6(6)
Cr3 O32 C33 O31 -10.2(11)
Cr3 O32 C33 C34 168.3(5)
Cr3 O38 C40 O39 5.1(12)
Cr3 O38 C40 C41 -176.5(7)
Cr6 O80 C82 O81 -5.8(13)
Cr6 O80 C82 C83 177.1(7)
Cr6 O74 C75 O73 11.2(12)
Cr6 O74 C75 C76 -169.5(6)
Cr6 O87 C89 O88 7.1(14)
Cr6 O87 C89 C90 -174.1(6)
Cr6 O67 C68 O66 24.8(14)
Cr6 O67 C68 C69 -156.9(6)
Cr5 O60 C61 O59 -15.1(13)
Cr5 O60 C61 C62 164.8(7)
Cr5 O53 C54 O52 -17.6(10)
Cr5 O53 C54 C55 159.6(5)
Cr5 O66 C68 O67 -4.8(13)
Cr5 O66 C68 C69 176.9(6)
Cr5 O73 C75 O74 6.6(12)
Cr5 O73 C75 C76 -172.7(6)
Cr8 O102 C103 O101 5.6(13)
Cr8 O102 C103 C104 -169.4(6)
Cr8 O115 C117 O116 -8.1(18)
Cr8 O115 C117 C118 166.0(9)
Cr8 O108 C110 O109 -10.4(16)
Cr8 O108 C110 C111 168.8(8)
Cr8 O95 C96 O94 3.1(15)
Cr8 O95 C96 C97 -178.7(7)
Cr7 O94 C96 O95 8.1(15)
Cr7 O94 C96 C97 -170.0(7)
Cr7 O81 C82 O80 4.7(13)
Cr7 O81 C82 C83 -178.4(8)
Cr7 O101 C103 O102 5.1(13)
Cr7 O101 C103 C104 -179.8(6)
Cr7 O88 C89 O87 -11.2(14)
Cr7 O88 C89 C90 170.0(7)
Cr1 O17 C19 O18 14.0(12)
Cr1 O17 C19 C20 -171.1(6)
Cr1 O116 C117 O115 -14(2)
Cr1 O116 C117 C118 171.8(9)
Cr1 O10 C12 O11 13.7(17)
Cr1 O10 C12 C13 -171.5(8)
Cr1 O109 C110 O108 -11.2(15)
Cr1 O109 C110 C111 169.7(8)
F2 Cr2 F1 Cr1 144.2(5)
O25 C26 C27 C30 12.9(11)
O25 C26 C27 C29 -107.9(9)
O25 C26 C27 C28 131.6(8)
O25 Ti3 O3 Ti4 124.6(13)
O25 Ti3 O2 Ti2 -36.6(14)
F1 Cr2 F2 Cr3 136.0(4)
O11 Cr2 F1 Cr1 -37.5(5)
O11 C12 C13 C15 -127.6(10)
O11 C12 C13 C16 -9.7(17)
O11 C12 C13 C14 115.5(11)
F8 Cr8 F7 Cr7 138.5(9)
O59 C61 C62 C65 -134.0(9)
O59 C61 C62 C64 120.8(12)
O59 C61 C62 C63 -14.0(14)
O59 Ti4 O4 Ti5 -65.2(12)
O39 C40 C41 C42 -153.7(11)
O39 C40 C41 C44 45.1(16)
O39 C40 C41 C43 -55.9(11)
O45 C47 C48 C51 161.4(10)
O45 C47 C48 C49 35.6(13)
O45 C47 C48 C50 -76.2(13)
O45 Ti3 O3 Ti4 -53.3(13)
O45 Ti3 O2 Ti2 140.1(14)
O31 Cr2 F2 Cr3 -45.3(4)
O31 C33 C34 C35 -7.6(12)
O31 C33 C34 C37 -144.8(10)
O31 C33 C34 C36 101.9(9)
O52 Ti4 O4 Ti5 24.4(13)
O46 C47 C48 C51 -22.7(13)
O46 C47 C48 C49 -148.6(10)
O46 C47 C48 C50 99.6(12)
O46 Ti4 O4 Ti5 -154.1(12)
O32 C33 C34 C35 173.8(9)
O32 C33 C34 C37 36.6(11)
O32 C33 C34 C36 -76.7(10)
O32 Ti3 O2 Ti2 52.6(13)
O60 C61 C62 C65 46.1(12)
O60 C61 C62 C64 -59.1(14)
O60 C61 C62 C63 166.1(10)
O24 Cr2 F2 Cr3 44.8(4)
O24 Cr2 F1 Cr1 -124.8(4)
O24 C26 C27 C30 -170.4(8)
O24 C26 C27 C29 68.8(10)
O24 C26 C27 C28 -51.6(9)
O18 Cr2 F2 Cr3 -132.6(4)
O18 Cr2 F1 Cr1 53.0(5)
O18 C19 C20 C22 -119.1(11)
O18 C19 C20 C21 117.0(10)
O18 C19 C20 C23 1.0(13)
O38 C40 C41 C42 27.7(15)
O38 C40 C41 C44 -133.5(13)
O38 C40 C41 C43 125.5(9)
O38 Ti3 O3 Ti4 37.3(14)
O102 Cr8 F7 Cr7 47.5(8)
O102 C103 C104 C106 95.5(10)
O102 C103 C104 C105 -148.3(8)
O102 C103 C104 C107 -25.8(12)
O102 Ti8 O8 Ti1 -144(2)
O66 C68 C69 C72 172.7(8)
O66 C68 C69 C71 52.2(10)
O66 C68 C69 C70 -67.3(10)
O94 C96 C97 C98 -15.3(13)
O94 C96 C97 C100 -137.4(9)
O94 C96 C97 C99 104.6(10)
O94 Ti7 O7 Ti8 40(3)
O80 C82 C83 C84 -59.1(12)
O80 C82 C83 C85 49.4(13)
O80 C82 C83 C86 172.9(12)
O80 Ti6 O5 Ti5 -116.0(16)
O115 C117 C118 C119 -66.8(16)
O115 C117 C118 C121 173.0(13)
O115 C117 C118 C120 52.9(18)
O115 Ti8 O8 Ti1 -56(2)
O108 Cr8 F7 Cr7 -129.4(8)
O108 C110 C111 C114 -149.5(12)
O108 C110 C111 C113 97.2(12)
O108 C110 C111 C112 -11.0(19)
O108 Ti8 O8 Ti1 34(2)
O17 C19 C20 C22 65.7(12)
O17 C19 C20 C21 -58.2(12)
O17 C19 C20 C23 -174.1(9)
O17 Ti1 O1 Ti2 -31.3(18)
O17 Ti1 O8 Ti8 133(2)
O74 C75 C76 C79 -30.2(14)
O74 C75 C76 C78 93.9(13)
O74 C75 C76 C77 -146.6(12)
O74 Ti6 O5 Ti5 62.4(16)
O73 C75 C76 C79 149.2(11)
O73 C75 C76 C78 -86.8(13)
O73 C75 C76 C77 32.8(14)
O81 C82 C83 C84 123.7(10)
O81 C82 C83 C85 -127.8(10)
O81 C82 C83 C86 -4.3(16)
O81 Ti7 O7 Ti8 128(3)
O81 Ti7 O6 Ti6 -36.1(16)
O87 C89 C90 C92 82.7(11)
O87 C89 C90 C93 -164.5(10)
O87 C89 C90 C91 -34.5(15)
O116 C117 C118 C119 107.9(14)
O116 C117 C118 C121 -12.3(19)
O116 C117 C118 C120 -132.5(15)
O116 Ti1 O8 Ti8 45(2)
O101 C103 C104 C106 -79.9(11)
O101 C103 C104 C105 36.3(11)
O101 C103 C104 C107 158.8(9)
O101 Ti7 O7 Ti8 -49(3)
O101 Ti7 O6 Ti6 142.6(16)
O67 C68 C69 C72 -5.7(12)
O67 C68 C69 C71 -126.2(9)
O67 C68 C69 C70 114.3(9)
O67 Ti6 O5 Ti5 -28.4(17)
O95 Cr8 F7 Cr7 -41.7(8)
O95 C96 C97 C98 166.4(9)
O95 C96 C97 C100 44.4(11)
O95 C96 C97 C99 -73.7(12)
O10 C12 C13 C15 57.3(14)
O10 C12 C13 C16 175.1(13)
O10 C12 C13 C14 -59.7(14)
O10 Ti1 O1 Ti2 59.5(17)
O109 C110 C111 C114 29.7(18)
O109 C110 C111 C113 -83.6(12)
O109 C110 C111 C112 168.3(14)
O109 Ti1 O1 Ti2 147.1(18)
O109 Ti1 O8 Ti8 -44(2)
O88 C89 C90 C92 -98.4(11)
O88 C89 C90 C93 14.4(13)
O88 C89 C90 C91 144.4(12)
O88 Ti7 O6 Ti6 54.3(16)
C57 C55 C54 O52 71.1(9)
C57 C55 C54 O53 -106.4(9)
C56 C55 C54 O52 -46.8(9)
C56 C55 C54 O53 135.7(8)
N1T C3T C4T C6T 166(3)
N1T C7T C8T C10T 179(2)
C58 C55 C54 O52 -168.1(7)
C58 C55 C54 O53 14.4(10)
C8T C7T N1T C3T -170(2)
C4T C3T N1T C7T 171(2)
Ti5 O60 C61 O59 -15.1(13)
Ti5 O60 C61 C62 164.8(7)
Ti5 O53 C54 O52 -17.6(10)
Ti5 O53 C54 C55 159.6(5)
Ti5 O66 C68 O67 -4.8(13)
Ti5 O66 C68 C69 176.9(6)
Ti5 O73 C75 O74 6.6(12)
Ti5 O73 C75 C76 -172.7(6)
Ti4 O59 C61 O60 -13.6(11)
Ti4 O59 C61 C62 166.6(6)
Ti4 O39 C40 O38 19.2(12)
Ti4 O39 C40 C41 -159.2(7)
Ti4 O52 C54 O53 -11.7(11)
Ti4 O52 C54 C55 171.0(5)
Ti4 O46 C47 O45 12.5(10)
Ti4 O46 C47 C48 -162.8(6)
Ti4 Ti3 O2 Ti2 -151.8(12)
Ti3 O25 C26 O24 -10.4(11)
Ti3 O25 C26 C27 166.0(5)
Ti3 O45 C47 O46 10.1(11)
Ti3 O45 C47 C48 -174.6(6)
Ti3 O32 C33 O31 -10.2(11)
Ti3 O32 C33 C34 168.3(5)
Ti3 O38 C40 O39 5.1(12)
Ti3 O38 C40 C41 -176.5(7)
Ti3 Ti4 O4 Ti5 135.2(10)
Ti2 O11 C12 O10 8.0(17)
Ti2 O11 C12 C13 -166.6(8)
Ti2 O31 C33 O32 -4.0(12)
Ti2 O31 C33 C34 177.6(5)
Ti2 O24 C26 O25 -1.7(11)
Ti2 O24 C26 C27 -178.2(5)
Ti2 O18 C19 O17 5.8(11)
Ti2 O18 C19 C20 -169.1(6)
Ti2 Ti3 O3 Ti4 -160.6(11)
Ti2 Ti1 O8 Ti8 -157.9(19)
Ti1 O17 C19 O18 14.0(12)
Ti1 O17 C19 C20 -171.1(6)
Ti1 O116 C117 O115 -14(2)
Ti1 O116 C117 C118 171.8(9)
Ti1 O10 C12 O11 13.7(17)
Ti1 O10 C12 C13 -171.5(8)
Ti1 O109 C110 O108 -11.2(15)
Ti1 O109 C110 C111 169.7(8)
Ti8 O102 C103 O101 5.6(13)
Ti8 O102 C103 C104 -169.4(6)
Ti8 O115 C117 O116 -8.1(18)
Ti8 O115 C117 C118 166.0(9)
Ti8 O108 C110 O109 -10.4(16)
Ti8 O108 C110 C111 168.8(8)
Ti8 O95 C96 O94 3.1(15)
Ti8 O95 C96 C97 -178.7(7)
Ti8 Ti1 O1 Ti2 -142.1(14)
Ti8 Ti7 O6 Ti6 -148.0(13)
Ti7 O94 C96 O95 8.1(15)
Ti7 O94 C96 C97 -170.0(7)
Ti7 O81 C82 O80 4.7(13)
Ti7 O81 C82 C83 -178.4(8)
Ti7 O101 C103 O102 5.1(13)
Ti7 O101 C103 C104 -179.8(6)
Ti7 O88 C89 O87 -11.2(14)
Ti7 O88 C89 C90 170.0(7)
Ti7 Ti8 O8 Ti1 144.7(18)
Ti7 Ti6 O5 Ti5 171.3(13)
Ti6 O80 C82 O81 -5.8(13)
Ti6 O80 C82 C83 177.1(7)
Ti6 O74 C75 O73 11.2(12)
Ti6 O74 C75 C76 -169.5(6)
Ti6 O87 C89 O88 7.1(14)
Ti6 O87 C89 C90 -174.1(6)
Ti6 O67 C68 O66 24.8(14)
Ti6 O67 C68 C69 -156.9(6)
Ti6 Ti7 O7 Ti8 -160(2)
O3 Ti4 O4 Ti5 121.2(14)
O3 Ti3 O2 Ti2 -133.3(16)
O2 Ti3 O3 Ti4 -139.5(16)
O1 Ti1 O8 Ti8 -133(2)
O8 Ti1 O1 Ti2 -121(2)
O7 Ti8 O8 Ti1 127(3)
O7 Ti7 O6 Ti6 -127(2)
O6 Ti7 O7 Ti8 -137(3)
O6 Ti6 O5 Ti5 149.7(19)
C5T C3T N2T C7T 148(3)
N2T C3T C5T C6T 156(3)
N2T C7T C9T C10T -148(3)
C9T C7T N2T C3T -154(3)
